data_4307720
loop_
_publ_author_name
'J. Luis G\'arate-Morales'
'Fook S. Tham'
'Christopher A. Reed'

_publ_section_title
;
Do Sitting-Atop Metalloporphyrin Complexes Exist? Observation of
N-H---\p Bonding in Arene Solvates of a Diprotonated Porphyrin
Dication
;
_journal_name_full 'Inorganic Chemistry'
_journal_page_first 1514
_journal_page_last 1516
_journal_paper_doi 10.1021/ic062213g
_journal_volume 46
_journal_year 2007
_chemical_formula_sum 'C71 H66 B22 Cl22 N4 Zn0.05'
_chemical_formula_weight 1995.94
_chemical_name_systematic
;
 ?
;
_space_group_IT_number 2
_symmetry_cell_setting triclinic
_symmetry_space_group_name_Hall '-P 1'
_symmetry_space_group_name_H-M 'P -1'
_atom_sites_solution_hydrogens geom
_atom_sites_solution_primary direct
_atom_sites_solution_secondary difmap
_audit_creation_method SHELXL-97
_cell_angle_alpha 87.025(2)
_cell_angle_beta 82.280(2)
_cell_angle_gamma 87.631(2)
_cell_formula_units_Z 2
_cell_length_a 14.5120(15)
_cell_length_b 15.8141(17)
_cell_length_c 19.710(2)
_cell_measurement_reflns_used 5558
_cell_measurement_temperature 100(2)
_cell_measurement_theta_max 25.97
_cell_measurement_theta_min 2.36
_cell_volume 4473.6(8)
_computing_cell_refinement 'Bruker SMART'
_computing_data_collection 'Bruker SMART'
_computing_data_reduction 'Bruker SAINT'
_computing_molecular_graphics 'Bruker SHELXTL'
_computing_publication_material 'Bruker SHELXTL'
_computing_structure_refinement 'SHELXL-97 (Sheldrick, 1997)'
_computing_structure_solution 'SHELXS-97 (Sheldrick, 1990)'
_diffrn_ambient_temperature 100(2)
_diffrn_measured_fraction_theta_full 0.999
_diffrn_measured_fraction_theta_max 0.999
_diffrn_measurement_device_type 'CCD area detector'
_diffrn_measurement_method 'phi and omega scans'
_diffrn_radiation_monochromator graphite
_diffrn_radiation_source 'Normal-focus sealed tube'
_diffrn_radiation_type MoK\a
_diffrn_radiation_wavelength 0.71073
_diffrn_reflns_av_R_equivalents 0.0945
_diffrn_reflns_av_sigmaI/netI 0.0846
_diffrn_reflns_limit_h_max 18
_diffrn_reflns_limit_h_min -18
_diffrn_reflns_limit_k_max 19
_diffrn_reflns_limit_k_min -19
_diffrn_reflns_limit_l_max 24
_diffrn_reflns_limit_l_min -24
_diffrn_reflns_number 78972
_diffrn_reflns_theta_full 26.37
_diffrn_reflns_theta_max 26.37
_diffrn_reflns_theta_min 1.62
_exptl_absorpt_coefficient_mu 0.727
_exptl_absorpt_correction_T_max 0.9928
_exptl_absorpt_correction_T_min 0.6557
_exptl_absorpt_correction_type multi-scan
_exptl_absorpt_process_details 'Bruker SADABS'
_exptl_crystal_colour 'dark green'
_exptl_crystal_density_diffrn 1.482
_exptl_crystal_density_meas 0
_exptl_crystal_density_method 'not measured'
_exptl_crystal_description 'thin needle frag'
_exptl_crystal_F_000 2011
_exptl_crystal_size_max 0.63
_exptl_crystal_size_mid 0.11
_exptl_crystal_size_min 0.01
_refine_diff_density_max 0.697
_refine_diff_density_min -0.463
_refine_diff_density_rms 0.097
_refine_ls_extinction_method none
_refine_ls_goodness_of_fit_ref 1.045
_refine_ls_hydrogen_treatment mixed
_refine_ls_matrix_type full
_refine_ls_number_parameters 1113
_refine_ls_number_reflns 18293
_refine_ls_number_restraints 6
_refine_ls_restrained_S_all 1.045
_refine_ls_R_factor_all 0.1106
_refine_ls_R_factor_gt 0.0513
_refine_ls_shift/su_max 0.001
_refine_ls_shift/su_mean 0.000
_refine_ls_structure_factor_coef Fsqd
_refine_ls_weighting_details 'calc w=1/[\s^2^(Fo^2^)+(0.0528P)^2^+5.4865P] where P=(Fo^2^+2Fc^2^)/3'
_refine_ls_weighting_scheme calc
_refine_ls_wR_factor_gt 0.1109
_refine_ls_wR_factor_ref 0.1340
_reflns_number_gt 11252
_reflns_number_total 18293
_reflns_threshold_expression >2sigma(I)
_cod_data_source_file ic062213gsi20061120_091837.cif
_cod_data_source_block cr221_0m
_cod_depositor_comments
;
The following automatic conversions were performed:
'_symmetry_cell_setting' value 'Triclinic' changed to 'triclinic'
according to '/home/saulius/struct/CIF-dictionaries/cif_core.dic'
dictionary named 'cif_core.dic' version 2.4.1 from 2010-06-29.

Automatic conversion script
Id: cif_fix_enum 1527 2010-12-29 10:47:43Z saulius 
;
_cod_original_cell_volume 4473.5(8)
_cod_database_code 4307720

loop_
_symmetry_equiv_pos_as_xyz
'x, y, z'
'-x, -y, -z'

loop_
_atom_site_label
_atom_site_type_symbol
_atom_site_fract_x
_atom_site_fract_y
_atom_site_fract_z
_atom_site_U_iso_or_equiv
_atom_site_adp_type
_atom_site_occupancy
_atom_site_symmetry_multiplicity
_atom_site_calc_flag
_atom_site_refinement_flags
_atom_site_disorder_assembly
_atom_site_disorder_group
Zn1 Zn 0.2133(11) 0.2562(9) 0.2367(13) 0.081(10) Uani 0.046(3) 1 d P . .
N1 N 0.2045(2) 0.3952(2) 0.23666(18) 0.0175(8) Uani 1 1 d D . .
H1 H 0.213(4) 0.359(2) 0.213(2) 0.039(16) Uiso 1 1 d D . .
N2 N 0.3449(2) 0.2555(2) 0.25686(18) 0.0172(8) Uani 1 1 d D . .
H2 H 0.297(2) 0.252(3) 0.279(2) 0.019(13) Uiso 1 1 d D . .
N3 N 0.2134(2) 0.1261(2) 0.23140(17) 0.0163(7) Uani 1 1 d D . .
H3 H 0.225(3) 0.166(2) 0.210(2) 0.038(16) Uiso 1 1 d D . .
N4 N 0.0706(2) 0.2646(2) 0.21700(18) 0.0158(7) Uani 1 1 d D . .
H4 H 0.095(3) 0.262(3) 0.2496(18) 0.024(14) Uiso 1 1 d D . .
C1 C 0.1224(3) 0.4431(2) 0.24235(19) 0.0152(9) Uani 1 1 d . . .
C2 C 0.1366(3) 0.5150(2) 0.2785(2) 0.0181(9) Uani 1 1 d . . .
H2A H 0.0916 0.5588 0.2908 0.022 Uiso 1 1 calc R . .
C3 C 0.2258(3) 0.5110(2) 0.2930(2) 0.0182(9) Uani 1 1 d . . .
H3A H 0.2534 0.5511 0.3176 0.022 Uiso 1 1 calc R . .
C4 C 0.2707(3) 0.4368(2) 0.2652(2) 0.0168(9) Uani 1 1 d . . .
C5 C 0.3633(3) 0.4096(2) 0.2653(2) 0.0182(9) Uani 1 1 d . . .
C6 C 0.3977(3) 0.3261(3) 0.2512(2) 0.0194(9) Uani 1 1 d . . .
C7 C 0.4905(3) 0.2996(3) 0.2308(2) 0.0247(10) Uani 1 1 d . . .
H7A H 0.5420 0.3355 0.2207 0.030 Uiso 1 1 calc R . .
C8 C 0.4939(3) 0.2135(3) 0.2278(2) 0.0241(10) Uani 1 1 d . . .
H8A H 0.5480 0.1789 0.2156 0.029 Uiso 1 1 calc R . .
C9 C 0.4018(3) 0.1847(2) 0.2464(2) 0.0178(9) Uani 1 1 d . . .
C10 C 0.3744(3) 0.1000(2) 0.2557(2) 0.0162(9) Uani 1 1 d . . .
C11 C 0.2837(3) 0.0751(3) 0.25474(19) 0.0171(9) Uani 1 1 d . . .
C12 C 0.2440(3) -0.0049(3) 0.2745(2) 0.0197(9) Uani 1 1 d . . .
H12A H 0.2747 -0.0522 0.2945 0.024 Uiso 1 1 calc R . .
C13 C 0.1546(3) -0.0023(3) 0.2597(2) 0.0193(9) Uani 1 1 d . . .
H13A H 0.1128 -0.0475 0.2673 0.023 Uiso 1 1 calc R . .
C14 C 0.1347(3) 0.0801(2) 0.23093(19) 0.0160(9) Uani 1 1 d . . .
C15 C 0.0540(3) 0.1108(2) 0.20559(19) 0.0135(8) Uani 1 1 d . . .
C16 C 0.0319(3) 0.1964(3) 0.19211(19) 0.0163(9) Uani 1 1 d . . .
C17 C -0.0347(3) 0.2300(2) 0.1511(2) 0.0168(9) Uani 1 1 d . . .
H17A H -0.0709 0.1979 0.1258 0.020 Uiso 1 1 calc R . .
C18 C -0.0385(3) 0.3159(3) 0.1537(2) 0.0176(9) Uani 1 1 d . . .
H18A H -0.0777 0.3538 0.1307 0.021 Uiso 1 1 calc R . .
C19 C 0.0266(3) 0.3390(2) 0.19698(19) 0.0146(8) Uani 1 1 d . . .
C20 C 0.0419(3) 0.4219(2) 0.2157(2) 0.0168(9) Uani 1 1 d . . .
C21 C -0.0311(3) 0.4868(2) 0.2054(2) 0.0163(9) Uani 1 1 d . . .
C22 C -0.1245(3) 0.4695(2) 0.2265(2) 0.0193(9) Uani 1 1 d . . .
H22A H -0.1401 0.4178 0.2514 0.023 Uiso 1 1 calc R . .
C23 C -0.1946(3) 0.5266(3) 0.2117(2) 0.0231(10) Uani 1 1 d . . .
H23A H -0.2577 0.5137 0.2265 0.028 Uiso 1 1 calc R . .
C24 C -0.1741(3) 0.6027(3) 0.1754(2) 0.0220(10) Uani 1 1 d . . .
C25 C -0.0812(3) 0.6208(3) 0.1565(2) 0.0216(10) Uani 1 1 d . . .
H25A H -0.0658 0.6734 0.1331 0.026 Uiso 1 1 calc R . .
C26 C -0.0111(3) 0.5644(2) 0.1707(2) 0.0181(9) Uani 1 1 d . . .
H26A H 0.0519 0.5784 0.1568 0.022 Uiso 1 1 calc R . .
C27 C -0.2516(3) 0.6634(3) 0.1584(3) 0.0346(12) Uani 1 1 d . . .
H27A H -0.2468 0.6735 0.1086 0.052 Uiso 1 1 calc R . .
H27B H -0.2465 0.7172 0.1800 0.052 Uiso 1 1 calc R . .
H27C H -0.3117 0.6390 0.1756 0.052 Uiso 1 1 calc R . .
C28 C 0.4310(3) 0.4680(3) 0.2850(2) 0.0191(9) Uani 1 1 d . . .
C29 C 0.4425(3) 0.5495(3) 0.2554(2) 0.0212(9) Uani 1 1 d . . .
H29A H 0.4076 0.5687 0.2197 0.025 Uiso 1 1 calc R . .
C30 C 0.5039(3) 0.6023(3) 0.2774(2) 0.0244(10) Uani 1 1 d . . .
H30A H 0.5126 0.6569 0.2556 0.029 Uiso 1 1 calc R . .
C31 C 0.5535(3) 0.5775(3) 0.3309(2) 0.0229(10) Uani 1 1 d . . .
C32 C 0.5433(3) 0.4963(3) 0.3599(2) 0.0269(10) Uani 1 1 d . . .
H32A H 0.5777 0.4777 0.3960 0.032 Uiso 1 1 calc R . .
C33 C 0.4834(3) 0.4420(3) 0.3368(2) 0.0249(10) Uani 1 1 d . . .
H33A H 0.4780 0.3860 0.3566 0.030 Uiso 1 1 calc R . .
C34 C 0.6157(3) 0.6374(3) 0.3575(3) 0.0350(12) Uani 1 1 d . . .
H34A H 0.6377 0.6122 0.3992 0.052 Uiso 1 1 calc R . .
H34B H 0.5811 0.6907 0.3681 0.052 Uiso 1 1 calc R . .
H34C H 0.6692 0.6487 0.3227 0.052 Uiso 1 1 calc R . .
C35 C 0.4483(3) 0.0350(2) 0.2669(2) 0.0183(9) Uani 1 1 d . . .
C36 C 0.5071(3) 0.0477(3) 0.3155(2) 0.0274(11) Uani 1 1 d . . .
H36A H 0.4986 0.0970 0.3415 0.033 Uiso 1 1 calc R . .
C37 C 0.5771(3) -0.0101(3) 0.3262(2) 0.0304(11) Uani 1 1 d . . .
H37A H 0.6161 -0.0003 0.3598 0.036 Uiso 1 1 calc R . .
C38 C 0.5924(3) -0.0831(3) 0.2889(2) 0.0249(10) Uani 1 1 d . . .
C39 C 0.5337(3) -0.0957(3) 0.2409(2) 0.0222(10) Uani 1 1 d . . .
H39A H 0.5425 -0.1450 0.2149 0.027 Uiso 1 1 calc R . .
C40 C 0.4623(3) -0.0380(3) 0.2299(2) 0.0214(9) Uani 1 1 d . . .
H40A H 0.4226 -0.0484 0.1969 0.026 Uiso 1 1 calc R . .
C41 C 0.6708(3) -0.1447(3) 0.3015(3) 0.0351(12) Uani 1 1 d . . .
H41A H 0.6749 -0.1897 0.2687 0.053 Uiso 1 1 calc R . .
H41B H 0.6591 -0.1696 0.3483 0.053 Uiso 1 1 calc R . .
H41C H 0.7295 -0.1150 0.2956 0.053 Uiso 1 1 calc R . .
C42 C -0.0138(3) 0.0499(2) 0.18736(19) 0.0149(8) Uani 1 1 d . . .
C43 C 0.0146(3) -0.0121(2) 0.1400(2) 0.0176(9) Uani 1 1 d . . .
H43A H 0.0787 -0.0198 0.1231 0.021 Uiso 1 1 calc R . .
C44 C -0.0499(3) -0.0618(2) 0.1179(2) 0.0192(9) Uani 1 1 d . . .
H44A H -0.0294 -0.1033 0.0855 0.023 Uiso 1 1 calc R . .
C45 C -0.1441(3) -0.0529(2) 0.1416(2) 0.0187(9) Uani 1 1 d . . .
C46 C -0.1717(3) 0.0076(2) 0.1905(2) 0.0177(9) Uani 1 1 d . . .
H46A H -0.2354 0.0135 0.2090 0.021 Uiso 1 1 calc R . .
C47 C -0.1081(3) 0.0585(2) 0.2122(2) 0.0182(9) Uani 1 1 d . . .
H47A H -0.1286 0.1001 0.2445 0.022 Uiso 1 1 calc R . .
C48 C -0.2142(3) -0.1032(3) 0.1135(2) 0.0262(10) Uani 1 1 d . . .
H48A H -0.1866 -0.1588 0.1011 0.039 Uiso 1 1 calc R . .
H48B H -0.2333 -0.0730 0.0726 0.039 Uiso 1 1 calc R . .
H48C H -0.2686 -0.1106 0.1482 0.039 Uiso 1 1 calc R . .
C1' C 0.9152(3) 0.2430(3) 0.5080(2) 0.0178(9) Uani 1 1 d . . .
H1' H 0.974(3) 0.235(2) 0.523(2) 0.017(11) Uiso 1 1 d . . .
B2' B 0.8540(3) 0.3372(3) 0.5147(2) 0.0216(11) Uani 1 1 d . . .
B3' B 0.8180(3) 0.2465(3) 0.5688(2) 0.0228(11) Uani 1 1 d . . .
B4' B 0.8476(3) 0.1553(3) 0.5204(2) 0.0202(11) Uani 1 1 d . . .
B5' B 0.9022(3) 0.1887(3) 0.4368(2) 0.0174(10) Uani 1 1 d . . .
B6' B 0.9049(3) 0.3005(3) 0.4338(2) 0.0176(10) Uani 1 1 d . . .
B7' B 0.7892(3) 0.3431(3) 0.4439(2) 0.0188(10) Uani 1 1 d . . .
B8' B 0.7352(3) 0.3098(3) 0.5276(2) 0.0201(11) Uani 1 1 d . . .
B9' B 0.7312(3) 0.1958(3) 0.5317(3) 0.0229(11) Uani 1 1 d . . .
B10' B 0.7842(3) 0.1605(3) 0.4496(2) 0.0191(10) Uani 1 1 d . . .
B11' B 0.8190(3) 0.2507(3) 0.3962(2) 0.0160(10) Uani 1 1 d . . .
B12' B 0.7140(3) 0.2552(3) 0.4539(3) 0.0208(11) Uani 1 1 d . . .
Cl1 Cl 0.89910(8) 0.42628(7) 0.54778(6) 0.0308(3) Uani 1 1 d . . .
Cl2 Cl 0.82731(9) 0.24482(8) 0.65716(5) 0.0350(3) Uani 1 1 d . . .
Cl3 Cl 0.88769(8) 0.05950(7) 0.55894(6) 0.0306(3) Uani 1 1 d . . .
Cl4 Cl 0.99382(8) 0.12801(7) 0.39266(6) 0.0269(3) Uani 1 1 d . . .
Cl5 Cl 0.99921(7) 0.35547(7) 0.38669(5) 0.0250(2) Uani 1 1 d . . .
Cl6 Cl 0.76263(8) 0.44203(6) 0.40389(6) 0.0272(3) Uani 1 1 d . . .
Cl7 Cl 0.64857(8) 0.37395(8) 0.57456(6) 0.0348(3) Uani 1 1 d . . .
Cl8 Cl 0.64101(8) 0.14074(8) 0.58286(6) 0.0318(3) Uani 1 1 d . . .
Cl9 Cl 0.75125(8) 0.06634(7) 0.41514(6) 0.0308(3) Uani 1 1 d . . .
Cl10 Cl 0.81959(8) 0.25303(7) 0.30578(5) 0.0254(2) Uani 1 1 d . . .
Cl11 Cl 0.60394(8) 0.26219(7) 0.42322(6) 0.0289(3) Uani 1 1 d . . .
C1" C 0.5965(3) 0.2495(3) 1.0319(2) 0.0187(9) Uani 1 1 d . . .
H1" H 0.545(3) 0.253(3) 1.066(2) 0.024(12) Uiso 1 1 d . . .
B2" B 0.7049(3) 0.2415(3) 1.0575(2) 0.0158(10) Uani 1 1 d . . .
B3" B 0.6662(3) 0.3341(3) 1.0121(2) 0.0190(10) Uani 1 1 d . . .
B4" B 0.5904(3) 0.3023(3) 0.9536(2) 0.0184(10) Uani 1 1 d . . .
B5" B 0.5820(3) 0.1890(3) 0.9639(2) 0.0204(11) Uani 1 1 d . . .
B6" B 0.6526(3) 0.1526(3) 1.0286(2) 0.0151(10) Uani 1 1 d . . .
B7" B 0.7708(3) 0.1756(3) 0.9981(2) 0.0137(9) Uani 1 1 d . . .
B8" B 0.7789(3) 0.2871(3) 0.9869(2) 0.0159(10) Uani 1 1 d . . .
B9" B 0.7078(3) 0.3245(3) 0.9235(2) 0.0146(10) Uani 1 1 d . . .
B10" B 0.6565(3) 0.2346(3) 0.8938(2) 0.0174(10) Uani 1 1 d . . .
B11" B 0.6947(3) 0.1421(3) 0.9404(2) 0.0167(10) Uani 1 1 d . . .
B12" B 0.7728(3) 0.2258(3) 0.9147(2) 0.0147(10) Uani 1 1 d . . .
Cl12 Cl 0.72139(7) 0.24670(7) 1.14455(5) 0.0208(2) Uani 1 1 d . . .
Cl13 Cl 0.64245(8) 0.42984(6) 1.05395(6) 0.0261(2) Uani 1 1 d . . .
Cl14 Cl 0.49239(7) 0.36580(7) 0.93820(6) 0.0266(3) Uani 1 1 d . . .
Cl15 Cl 0.47666(7) 0.13994(7) 0.95777(6) 0.0255(2) Uani 1 1 d . . .
Cl16 Cl 0.61360(7) 0.06935(6) 1.08769(5) 0.0226(2) Uani 1 1 d . . .
Cl17 Cl 0.86395(7) 0.10806(6) 1.02060(5) 0.0191(2) Uani 1 1 d . . .
Cl18 Cl 0.88223(7) 0.33922(6) 0.99709(5) 0.0207(2) Uani 1 1 d . . .
Cl19 Cl 0.73701(7) 0.41560(6) 0.86979(5) 0.0222(2) Uani 1 1 d . . .
Cl20 Cl 0.63269(7) 0.23237(6) 0.80782(5) 0.0215(2) Uani 1 1 d . . .
Cl21 Cl 0.70890(7) 0.04011(6) 0.90517(5) 0.0218(2) Uani 1 1 d . . .
Cl22 Cl 0.86889(7) 0.21572(6) 0.84907(5) 0.0203(2) Uani 1 1 d . . .
C1T C 0.1861(3) 0.3482(3) 0.0435(2) 0.0247(10) Uani 1 1 d . . .
C2T C 0.2698(3) 0.3594(3) 0.0694(2) 0.0299(11) Uani 1 1 d . . .
H2TA H 0.2898 0.4150 0.0741 0.036 Uiso 1 1 calc R . .
C3T C 0.3235(4) 0.2900(4) 0.0883(2) 0.0390(13) Uani 1 1 d . . .
H3TA H 0.3804 0.2981 0.1055 0.047 Uiso 1 1 calc R . .
C4T C 0.2948(4) 0.2096(3) 0.0821(2) 0.0434(15) Uani 1 1 d . . .
H4TA H 0.3318 0.1622 0.0953 0.052 Uiso 1 1 calc R . .
C5T C 0.2131(4) 0.1970(3) 0.0570(2) 0.0406(14) Uani 1 1 d . . .
H5TA H 0.1934 0.1412 0.0528 0.049 Uiso 1 1 calc R . .
C6T C 0.1600(4) 0.2660(3) 0.0379(2) 0.0334(12) Uani 1 1 d . . .
H6TA H 0.1037 0.2568 0.0202 0.040 Uiso 1 1 calc R . .
C7T C 0.1296(3) 0.4233(3) 0.0212(2) 0.0327(11) Uani 1 1 d . . .
H7TA H 0.0705 0.4045 0.0093 0.049 Uiso 1 1 calc R . .
H7TB H 0.1641 0.4522 -0.0190 0.049 Uiso 1 1 calc R . .
H7TC H 0.1172 0.4624 0.0586 0.049 Uiso 1 1 calc R . .
C8T C 0.3434(4) 0.1792(4) 0.4577(3) 0.0413(13) Uani 1 1 d . . .
C9T C 0.2646(4) 0.1659(4) 0.4222(3) 0.0499(16) Uani 1 1 d . . .
H9TA H 0.2491 0.1102 0.4129 0.060 Uiso 1 1 calc R . .
C10T C 0.2122(4) 0.2355(4) 0.4020(3) 0.0455(15) Uani 1 1 d . . .
H10A H 0.1598 0.2260 0.3795 0.055 Uiso 1 1 calc R . .
C11T C 0.2320(4) 0.3176(4) 0.4128(3) 0.0495(15) Uani 1 1 d . . .
H11A H 0.1948 0.3640 0.3979 0.059 Uiso 1 1 calc R . .
C12T C 0.3069(4) 0.3299(4) 0.4455(3) 0.0464(14) Uani 1 1 d . . .
H12B H 0.3221 0.3860 0.4537 0.056 Uiso 1 1 calc R . .
C13T C 0.3614(3) 0.2624(3) 0.4670(3) 0.0367(12) Uani 1 1 d . . .
H13B H 0.4134 0.2740 0.4892 0.044 Uiso 1 1 calc R . .
C14T C 0.3982(5) 0.1080(4) 0.4851(3) 0.0617(18) Uani 1 1 d . . .
H14A H 0.4644 0.1208 0.4772 0.093 Uiso 1 1 calc R . .
H14B H 0.3884 0.0564 0.4619 0.093 Uiso 1 1 calc R . .
H14C H 0.3784 0.0993 0.5344 0.093 Uiso 1 1 calc R . .
C15T C 0.8943(3) 0.7230(3) 0.3626(2) 0.0238(10) Uani 1 1 d . . .
C16T C 0.9326(3) 0.7618(3) 0.3006(2) 0.0259(10) Uani 1 1 d . . .
H16A H 0.9512 0.7283 0.2622 0.031 Uiso 1 1 calc R . .
C17T C 0.9437(3) 0.8477(3) 0.2943(2) 0.0259(10) Uani 1 1 d . . .
H17B H 0.9688 0.8733 0.2515 0.031 Uiso 1 1 calc R . .
C18T C 0.9183(3) 0.8974(3) 0.3502(2) 0.0255(10) Uani 1 1 d . . .
H18B H 0.9272 0.9568 0.3462 0.031 Uiso 1 1 calc R . .
C19T C 0.8803(3) 0.8601(3) 0.4111(2) 0.0279(11) Uani 1 1 d . . .
H19A H 0.8618 0.8939 0.4494 0.034 Uiso 1 1 calc R . .
C20T C 0.8687(3) 0.7743(3) 0.4174(2) 0.0236(10) Uani 1 1 d . . .
H20A H 0.8425 0.7495 0.4603 0.028 Uiso 1 1 calc R . .
C21T C 0.8821(3) 0.6289(3) 0.3698(3) 0.0343(12) Uani 1 1 d . . .
H21A H 0.8297 0.6164 0.4053 0.051 Uiso 1 1 calc R . .
H21B H 0.9390 0.6008 0.3828 0.051 Uiso 1 1 calc R . .
H21C H 0.8695 0.6082 0.3261 0.051 Uiso 1 1 calc R . .

loop_
_atom_site_aniso_label
_atom_site_aniso_U_11
_atom_site_aniso_U_22
_atom_site_aniso_U_33
_atom_site_aniso_U_23
_atom_site_aniso_U_13
_atom_site_aniso_U_12
Zn1 0.034(10) 0.025(9) 0.20(3) -0.032(11) -0.051(12) 0.010(7)
N1 0.021(2) 0.0140(19) 0.0178(19) -0.0028(16) -0.0005(15) -0.0023(15)
N2 0.016(2) 0.0134(18) 0.0203(19) 0.0005(14) 0.0046(16) -0.0019(15)
N3 0.0186(19) 0.0136(19) 0.0152(18) 0.0011(15) 0.0025(14) -0.0009(15)
N4 0.021(2) 0.0117(17) 0.0148(19) -0.0014(14) -0.0030(16) 0.0000(15)
C1 0.021(2) 0.0104(19) 0.013(2) 0.0013(16) 0.0022(16) -0.0003(17)
C2 0.024(2) 0.011(2) 0.017(2) 0.0006(16) 0.0027(17) -0.0002(17)
C3 0.024(2) 0.010(2) 0.020(2) -0.0020(16) -0.0017(18) -0.0021(17)
C4 0.020(2) 0.016(2) 0.013(2) 0.0020(16) 0.0003(17) -0.0027(17)
C5 0.023(2) 0.013(2) 0.017(2) 0.0002(16) 0.0012(17) -0.0007(17)
C6 0.021(2) 0.014(2) 0.022(2) 0.0005(17) -0.0001(18) -0.0022(18)
C7 0.024(2) 0.018(2) 0.029(3) -0.0014(19) 0.0045(19) -0.0035(19)
C8 0.020(2) 0.021(2) 0.029(3) -0.0032(19) 0.0036(19) 0.0007(19)
C9 0.021(2) 0.012(2) 0.019(2) -0.0015(17) 0.0008(17) 0.0027(17)
C10 0.017(2) 0.018(2) 0.014(2) -0.0003(16) 0.0004(16) -0.0021(17)
C11 0.022(2) 0.017(2) 0.011(2) -0.0020(16) -0.0003(17) 0.0005(18)
C12 0.024(2) 0.014(2) 0.020(2) 0.0023(17) -0.0004(18) 0.0004(18)
C13 0.023(2) 0.014(2) 0.020(2) 0.0013(17) 0.0020(18) -0.0032(18)
C14 0.018(2) 0.017(2) 0.012(2) -0.0019(16) 0.0037(16) -0.0035(17)
C15 0.015(2) 0.015(2) 0.0092(19) -0.0002(15) 0.0049(15) -0.0034(16)
C16 0.017(2) 0.019(2) 0.012(2) -0.0030(16) 0.0049(16) -0.0041(17)
C17 0.018(2) 0.017(2) 0.016(2) -0.0033(17) -0.0009(17) -0.0017(17)
C18 0.018(2) 0.019(2) 0.015(2) -0.0010(17) 0.0006(17) 0.0001(17)
C19 0.017(2) 0.012(2) 0.014(2) 0.0001(16) 0.0021(16) -0.0008(16)
C20 0.019(2) 0.015(2) 0.015(2) 0.0016(16) 0.0024(17) 0.0005(17)
C21 0.024(2) 0.0099(19) 0.015(2) -0.0028(16) -0.0020(17) -0.0011(17)
C22 0.026(2) 0.011(2) 0.019(2) 0.0011(17) 0.0030(18) -0.0026(18)
C23 0.024(2) 0.021(2) 0.023(2) 0.0002(18) 0.0029(19) -0.0001(19)
C24 0.028(3) 0.016(2) 0.020(2) -0.0008(17) -0.0002(19) 0.0053(19)
C25 0.032(3) 0.012(2) 0.020(2) 0.0023(17) -0.0003(19) 0.0003(19)
C26 0.021(2) 0.017(2) 0.016(2) -0.0007(17) 0.0014(17) -0.0029(18)
C27 0.035(3) 0.028(3) 0.037(3) 0.008(2) 0.002(2) 0.013(2)
C28 0.018(2) 0.015(2) 0.023(2) -0.0006(17) 0.0004(18) -0.0025(17)
C29 0.022(2) 0.019(2) 0.023(2) 0.0023(18) -0.0024(18) -0.0011(18)
C30 0.025(2) 0.013(2) 0.034(3) 0.0001(19) 0.000(2) -0.0009(18)
C31 0.017(2) 0.019(2) 0.032(3) -0.0048(19) 0.0016(19) -0.0017(18)
C32 0.024(2) 0.023(2) 0.035(3) 0.001(2) -0.011(2) 0.003(2)
C33 0.023(2) 0.016(2) 0.036(3) 0.0035(19) -0.006(2) -0.0007(19)
C34 0.034(3) 0.026(3) 0.048(3) 0.002(2) -0.016(2) -0.004(2)
C35 0.024(2) 0.012(2) 0.018(2) 0.0008(17) -0.0023(18) -0.0043(18)
C36 0.037(3) 0.020(2) 0.027(3) -0.0049(19) -0.010(2) -0.002(2)
C37 0.032(3) 0.030(3) 0.033(3) -0.004(2) -0.015(2) -0.003(2)
C38 0.016(2) 0.017(2) 0.041(3) 0.007(2) -0.005(2) 0.0000(18)
C39 0.023(2) 0.010(2) 0.034(3) -0.0047(18) -0.004(2) 0.0033(18)
C40 0.025(2) 0.017(2) 0.024(2) -0.0037(18) -0.0067(19) -0.0059(19)
C41 0.028(3) 0.023(3) 0.054(3) 0.005(2) -0.010(2) 0.002(2)
C42 0.019(2) 0.012(2) 0.012(2) 0.0026(16) 0.0003(16) -0.0026(17)
C43 0.020(2) 0.015(2) 0.017(2) 0.0007(17) 0.0031(17) -0.0012(17)
C44 0.029(2) 0.013(2) 0.014(2) 0.0008(16) 0.0004(18) 0.0005(18)
C45 0.024(2) 0.012(2) 0.019(2) 0.0025(17) -0.0019(18) -0.0052(17)
C46 0.016(2) 0.015(2) 0.021(2) 0.0026(17) 0.0028(17) -0.0032(17)
C47 0.020(2) 0.013(2) 0.020(2) -0.0011(17) 0.0031(17) 0.0014(17)
C48 0.026(3) 0.022(2) 0.032(3) -0.005(2) -0.005(2) -0.004(2)
C1' 0.014(2) 0.021(2) 0.019(2) -0.0026(17) -0.0025(17) 0.0000(18)
B2' 0.021(3) 0.026(3) 0.017(2) -0.004(2) 0.001(2) -0.001(2)
B3' 0.024(3) 0.026(3) 0.016(2) 0.001(2) 0.004(2) -0.004(2)
B4' 0.026(3) 0.015(2) 0.019(3) 0.003(2) -0.001(2) -0.002(2)
B5' 0.022(3) 0.014(2) 0.014(2) 0.0015(18) 0.0024(19) 0.001(2)
B6' 0.020(3) 0.014(2) 0.017(2) -0.0036(19) 0.0032(19) -0.0021(19)
B7' 0.021(3) 0.019(2) 0.017(2) -0.0025(19) -0.001(2) -0.001(2)
B8' 0.020(3) 0.019(3) 0.019(3) -0.003(2) 0.002(2) 0.004(2)
B9' 0.022(3) 0.025(3) 0.021(3) 0.005(2) 0.000(2) -0.004(2)
B10' 0.022(3) 0.016(2) 0.019(2) 0.0031(19) -0.003(2) -0.002(2)
B11' 0.024(3) 0.009(2) 0.016(2) -0.0016(18) -0.0025(19) 0.0014(19)
B12' 0.023(3) 0.016(2) 0.024(3) 0.002(2) -0.005(2) 0.002(2)
Cl1 0.0354(7) 0.0281(6) 0.0300(6) -0.0133(5) -0.0030(5) -0.0061(5)
Cl2 0.0397(7) 0.0523(8) 0.0130(5) 0.0014(5) -0.0031(5) -0.0053(6)
Cl3 0.0322(7) 0.0253(6) 0.0337(6) 0.0149(5) -0.0080(5) -0.0011(5)
Cl4 0.0276(6) 0.0180(5) 0.0326(6) -0.0035(5) 0.0037(5) 0.0055(5)
Cl5 0.0255(6) 0.0216(6) 0.0253(6) 0.0016(4) 0.0066(5) -0.0045(5)
Cl6 0.0320(6) 0.0144(5) 0.0341(6) 0.0035(5) -0.0030(5) 0.0024(5)
Cl7 0.0266(6) 0.0427(7) 0.0332(7) -0.0144(6) 0.0059(5) 0.0052(5)
Cl8 0.0240(6) 0.0402(7) 0.0290(6) 0.0125(5) 0.0021(5) -0.0091(5)
Cl9 0.0369(7) 0.0169(5) 0.0407(7) -0.0029(5) -0.0105(5) -0.0060(5)
Cl10 0.0414(7) 0.0205(5) 0.0141(5) -0.0003(4) -0.0027(5) -0.0017(5)
Cl11 0.0230(6) 0.0277(6) 0.0370(7) 0.0043(5) -0.0104(5) -0.0008(5)
C1" 0.017(2) 0.018(2) 0.020(2) 0.0003(18) 0.0029(18) -0.0005(18)
B2" 0.023(3) 0.013(2) 0.011(2) -0.0017(18) 0.0017(19) 0.000(2)
B3" 0.021(3) 0.016(2) 0.020(3) -0.002(2) -0.001(2) -0.001(2)
B4" 0.019(3) 0.013(2) 0.021(3) 0.0031(19) 0.003(2) 0.0007(19)
B5" 0.017(3) 0.022(3) 0.023(3) -0.003(2) -0.003(2) -0.003(2)
B6" 0.017(2) 0.015(2) 0.012(2) 0.0021(18) 0.0006(18) -0.0003(19)
B7" 0.016(2) 0.015(2) 0.009(2) 0.0008(18) -0.0002(18) 0.0011(19)
B8" 0.016(2) 0.014(2) 0.017(2) -0.0001(19) 0.0018(19) -0.0014(19)
B9" 0.017(2) 0.012(2) 0.014(2) 0.0022(18) 0.0017(18) -0.0018(18)
B10" 0.018(2) 0.013(2) 0.020(2) 0.0004(19) 0.0010(19) 0.0006(19)
B11" 0.017(2) 0.013(2) 0.020(2) 0.0001(19) -0.0028(19) -0.0008(19)
B12" 0.016(2) 0.013(2) 0.015(2) -0.0003(18) 0.0006(18) -0.0004(19)
Cl12 0.0231(6) 0.0252(6) 0.0131(5) -0.0012(4) 0.0016(4) -0.0018(4)
Cl13 0.0335(6) 0.0149(5) 0.0290(6) -0.0065(4) 0.0003(5) 0.0035(5)
Cl14 0.0213(6) 0.0238(6) 0.0334(6) 0.0023(5) -0.0029(5) 0.0077(5)
Cl15 0.0197(6) 0.0272(6) 0.0296(6) -0.0013(5) -0.0012(5) -0.0068(5)
Cl16 0.0290(6) 0.0167(5) 0.0202(5) 0.0040(4) 0.0032(4) -0.0053(4)
Cl17 0.0210(5) 0.0180(5) 0.0174(5) 0.0011(4) -0.0014(4) 0.0044(4)
Cl18 0.0213(5) 0.0223(5) 0.0188(5) 0.0024(4) -0.0034(4) -0.0063(4)
Cl19 0.0280(6) 0.0153(5) 0.0227(5) 0.0064(4) -0.0031(4) -0.0031(4)
Cl20 0.0271(6) 0.0217(5) 0.0166(5) 0.0009(4) -0.0066(4) -0.0004(4)
Cl21 0.0284(6) 0.0153(5) 0.0213(5) -0.0038(4) -0.0015(4) 0.0006(4)
Cl22 0.0208(5) 0.0221(5) 0.0157(5) 0.0012(4) 0.0043(4) 0.0009(4)
C1T 0.037(3) 0.021(2) 0.014(2) -0.0036(18) 0.0049(19) -0.001(2)
C2T 0.038(3) 0.028(3) 0.021(2) -0.006(2) 0.005(2) 0.002(2)
C3T 0.033(3) 0.057(4) 0.023(3) -0.002(2) 0.006(2) 0.010(3)
C4T 0.064(4) 0.035(3) 0.021(3) 0.008(2) 0.022(3) 0.021(3)
C5T 0.067(4) 0.023(3) 0.026(3) -0.003(2) 0.019(3) -0.001(3)
C6T 0.053(3) 0.025(3) 0.019(2) -0.001(2) 0.010(2) -0.009(2)
C7T 0.038(3) 0.026(3) 0.033(3) 0.001(2) -0.001(2) 0.000(2)
C8T 0.047(3) 0.047(3) 0.026(3) 0.000(2) 0.012(2) -0.010(3)
C9T 0.064(4) 0.052(4) 0.028(3) -0.008(3) 0.026(3) -0.024(3)
C10T 0.035(3) 0.074(4) 0.025(3) 0.003(3) 0.006(2) -0.006(3)
C11T 0.040(3) 0.064(4) 0.039(3) 0.005(3) 0.012(3) -0.005(3)
C12T 0.037(3) 0.052(4) 0.044(3) 0.004(3) 0.012(3) -0.004(3)
C13T 0.029(3) 0.045(3) 0.035(3) -0.001(2) 0.003(2) -0.007(2)
C14T 0.086(5) 0.046(4) 0.045(4) 0.000(3) 0.020(3) -0.003(3)
C15T 0.020(2) 0.021(2) 0.031(3) -0.0026(19) -0.0059(19) -0.0021(19)
C16T 0.027(3) 0.029(3) 0.022(2) -0.007(2) -0.0016(19) -0.004(2)
C17T 0.027(3) 0.031(3) 0.019(2) 0.0031(19) 0.0011(19) -0.007(2)
C18T 0.029(3) 0.016(2) 0.032(3) -0.0008(19) -0.005(2) 0.0001(19)
C19T 0.032(3) 0.024(2) 0.027(3) -0.005(2) 0.000(2) 0.005(2)
C20T 0.026(2) 0.026(2) 0.018(2) 0.0057(18) 0.0004(18) -0.003(2)
C21T 0.032(3) 0.022(2) 0.050(3) -0.002(2) -0.005(2) -0.005(2)

loop_
_atom_type_symbol
_atom_type_description
_atom_type_scat_dispersion_real
_atom_type_scat_dispersion_imag
_atom_type_scat_source
C C 0.0033 0.0016 'International Tables Vol C Tables 4.2.6.8 and 6.1.1.4'
H H 0.0000 0.0000 'International Tables Vol C Tables 4.2.6.8 and 6.1.1.4'
B B 0.0013 0.0007 'International Tables Vol C Tables 4.2.6.8 and 6.1.1.4'
N N 0.0061 0.0033 'International Tables Vol C Tables 4.2.6.8 and 6.1.1.4'
Cl Cl 0.1484 0.1585 'International Tables Vol C Tables 4.2.6.8 and 6.1.1.4'
Zn Zn 0.2839 1.4301 'International Tables Vol C Tables 4.2.6.8 and 6.1.1.4'

loop_
_geom_angle_atom_site_label_1
_geom_angle_atom_site_label_2
_geom_angle_atom_site_label_3
_geom_angle
_geom_angle_site_symmetry_1
_geom_angle_site_symmetry_3
_geom_angle_publ_flag
N2 Zn1 N3 93.4(6) . . ?
N2 Zn1 N4 176.6(8) . . ?
N3 Zn1 N4 89.9(6) . . ?
N2 Zn1 N1 90.7(6) . . ?
N3 Zn1 N1 175.3(10) . . ?
N4 Zn1 N1 86.0(5) . . ?
C1 N1 C4 109.4(3) . . ?
C1 N1 Zn1 124.5(5) . . ?
C4 N1 Zn1 118.8(5) . . ?
C9 N2 C6 109.6(3) . . ?
C9 N2 Zn1 120.4(5) . . ?
C6 N2 Zn1 123.9(5) . . ?
C14 N3 C11 110.3(3) . . ?
C14 N3 Zn1 124.5(5) . . ?
C11 N3 Zn1 120.8(5) . . ?
C16 N4 C19 110.1(3) . . ?
C16 N4 Zn1 120.0(5) . . ?
C19 N4 Zn1 123.6(5) . . ?
N1 C1 C20 124.7(4) . . ?
N1 C1 C2 107.0(4) . . ?
C20 C1 C2 128.3(4) . . ?
C3 C2 C1 108.4(4) . . ?
C2 C3 C4 108.5(4) . . ?
N1 C4 C5 125.4(4) . . ?
N1 C4 C3 106.6(4) . . ?
C5 C4 C3 128.0(4) . . ?
C4 C5 C6 124.2(4) . . ?
C4 C5 C28 119.6(4) . . ?
C6 C5 C28 116.1(4) . . ?
N2 C6 C7 107.4(4) . . ?
N2 C6 C5 125.3(4) . . ?
C7 C6 C5 127.4(4) . . ?
C8 C7 C6 108.2(4) . . ?
C7 C8 C9 107.9(4) . . ?
N2 C9 C10 126.2(4) . . ?
N2 C9 C8 106.7(3) . . ?
C10 C9 C8 127.0(4) . . ?
C11 C10 C9 123.8(4) . . ?
C11 C10 C35 119.5(4) . . ?
C9 C10 C35 116.6(3) . . ?
N3 C11 C10 124.7(4) . . ?
N3 C11 C12 106.1(4) . . ?
C10 C11 C12 129.1(4) . . ?
C13 C12 C11 108.6(4) . . ?
C12 C13 C14 108.4(4) . . ?
N3 C14 C15 124.8(4) . . ?
N3 C14 C13 106.4(4) . . ?
C15 C14 C13 128.8(4) . . ?
C14 C15 C16 124.9(4) . . ?
C14 C15 C42 119.6(3) . . ?
C16 C15 C42 115.5(3) . . ?
N4 C16 C15 126.5(4) . . ?
N4 C16 C17 106.5(3) . . ?
C15 C16 C17 127.0(4) . . ?
C18 C17 C16 108.9(4) . . ?
C17 C18 C19 108.1(4) . . ?
N4 C19 C20 127.3(4) . . ?
N4 C19 C18 106.3(3) . . ?
C20 C19 C18 126.4(4) . . ?
C1 C20 C19 122.9(4) . . ?
C1 C20 C21 120.5(3) . . ?
C19 C20 C21 116.7(4) . . ?
C26 C21 C22 117.9(4) . . ?
C26 C21 C20 122.0(4) . . ?
C22 C21 C20 120.0(3) . . ?
C23 C22 C21 120.8(4) . . ?
C22 C23 C24 121.0(4) . . ?
C25 C24 C23 118.0(4) . . ?
C25 C24 C27 121.9(4) . . ?
C23 C24 C27 120.1(4) . . ?
C26 C25 C24 121.6(4) . . ?
C25 C26 C21 120.8(4) . . ?
C33 C28 C29 118.3(4) . . ?
C33 C28 C5 118.8(4) . . ?
C29 C28 C5 122.8(4) . . ?
C30 C29 C28 120.4(4) . . ?
C29 C30 C31 121.3(4) . . ?
C32 C31 C30 118.5(4) . . ?
C32 C31 C34 120.6(4) . . ?
C30 C31 C34 120.9(4) . . ?
C33 C32 C31 120.5(4) . . ?
C32 C33 C28 120.9(4) . . ?
C40 C35 C36 118.4(4) . . ?
C40 C35 C10 122.5(4) . . ?
C36 C35 C10 119.2(4) . . ?
C37 C36 C35 120.6(4) . . ?
C36 C37 C38 121.6(4) . . ?
C39 C38 C37 117.6(4) . . ?
C39 C38 C41 122.4(4) . . ?
C37 C38 C41 120.0(4) . . ?
C38 C39 C40 121.4(4) . . ?
C39 C40 C35 120.4(4) . . ?
C47 C42 C43 118.5(4) . . ?
C47 C42 C15 120.7(3) . . ?
C43 C42 C15 120.6(3) . . ?
C44 C43 C42 120.3(4) . . ?
C43 C44 C45 121.7(4) . . ?
C44 C45 C46 117.6(4) . . ?
C44 C45 C48 121.2(4) . . ?
C46 C45 C48 121.2(4) . . ?
C47 C46 C45 121.1(4) . . ?
C46 C47 C42 120.8(4) . . ?
B6' C1' B2' 63.0(3) . . ?
B6' C1' B5' 62.2(3) . . ?
B2' C1' B5' 114.8(3) . . ?
B6' C1' B4' 114.0(3) . . ?
B2' C1' B4' 114.3(3) . . ?
B5' C1' B4' 62.8(3) . . ?
B6' C1' B3' 114.9(3) . . ?
B2' C1' B3' 63.1(3) . . ?
B5' C1' B3' 114.6(3) . . ?
B4' C1' B3' 62.1(3) . . ?
C1' B2' Cl1 121.7(3) . . ?
C1' B2' B8' 105.0(3) . . ?
Cl1 B2' B8' 125.2(3) . . ?
C1' B2' B6' 58.4(3) . . ?
Cl1 B2' B6' 119.7(3) . . ?
B8' B2' B6' 108.0(3) . . ?
C1' B2' B7' 104.7(3) . . ?
Cl1 B2' B7' 123.8(3) . . ?
B8' B2' B7' 60.5(3) . . ?
B6' B2' B7' 59.7(3) . . ?
C1' B2' B3' 59.0(3) . . ?
Cl1 B2' B3' 121.6(3) . . ?
B8' B2' B3' 60.0(3) . . ?
B6' B2' B3' 107.8(3) . . ?
B7' B2' B3' 108.3(3) . . ?
C1' B3' Cl2 121.5(3) . . ?
C1' B3' B9' 104.9(3) . . ?
Cl2 B3' B9' 125.2(3) . . ?
C1' B3' B4' 58.8(3) . . ?
Cl2 B3' B4' 121.2(3) . . ?
B9' B3' B4' 59.8(3) . . ?
C1' B3' B8' 103.8(3) . . ?
Cl2 B3' B8' 124.9(3) . . ?
B9' B3' B8' 60.9(3) . . ?
B4' B3' B8' 107.9(3) . . ?
C1' B3' B2' 57.9(3) . . ?
Cl2 B3' B2' 120.0(3) . . ?
B9' B3' B2' 108.3(3) . . ?
B4' B3' B2' 107.4(3) . . ?
B8' B3' B2' 59.5(3) . . ?
C1' B4' B10' 104.4(3) . . ?
C1' B4' B9' 105.3(3) . . ?
B10' B4' B9' 61.2(3) . . ?
C1' B4' Cl3 121.4(3) . . ?
B10' B4' Cl3 124.0(3) . . ?
B9' B4' Cl3 125.2(3) . . ?
C1' B4' B3' 59.1(3) . . ?
B10' B4' B3' 108.8(3) . . ?
B9' B4' B3' 60.1(3) . . ?
Cl3 B4' B3' 121.3(3) . . ?
C1' B4' B5' 58.6(2) . . ?
B10' B4' B5' 59.6(3) . . ?
B9' B4' B5' 109.1(3) . . ?
Cl3 B4' B5' 118.7(3) . . ?
B3' B4' B5' 108.6(3) . . ?
C1' B5' Cl4 122.6(3) . . ?
C1' B5' B6' 58.4(3) . . ?
Cl4 B5' B6' 120.6(3) . . ?
C1' B5' B10' 104.4(3) . . ?
Cl4 B5' B10' 124.6(3) . . ?
B6' B5' B10' 107.8(3) . . ?
C1' B5' B11' 104.4(3) . . ?
Cl4 B5' B11' 124.1(3) . . ?
B6' B5' B11' 59.8(3) . . ?
B10' B5' B11' 60.3(3) . . ?
C1' B5' B4' 58.6(3) . . ?
Cl4 B5' B4' 121.4(3) . . ?
B6' B5' B4' 107.5(3) . . ?
B10' B5' B4' 59.5(3) . . ?
B11' B5' B4' 107.7(3) . . ?
C1' B6' B11' 105.4(3) . . ?
C1' B6' B5' 59.3(3) . . ?
B11' B6' B5' 60.2(3) . . ?
C1' B6' B7' 105.2(3) . . ?
B11' B6' B7' 60.6(3) . . ?
B5' B6' B7' 109.0(3) . . ?
C1' B6' Cl5 122.6(3) . . ?
B11' B6' Cl5 124.2(3) . . ?
B5' B6' Cl5 121.5(3) . . ?
B7' B6' Cl5 122.5(3) . . ?
C1' B6' B2' 58.6(3) . . ?
B11' B6' B2' 108.7(3) . . ?
B5' B6' B2' 108.7(3) . . ?
B7' B6' B2' 60.2(3) . . ?
Cl5 B6' B2' 119.4(3) . . ?
Cl6 B7' B6' 120.3(3) . . ?
Cl6 B7' B2' 120.6(3) . . ?
B6' B7' B2' 60.1(3) . . ?
Cl6 B7' B11' 122.1(3) . . ?
B6' B7' B11' 59.5(3) . . ?
B2' B7' B11' 107.7(3) . . ?
Cl6 B7' B12' 124.3(3) . . ?
B6' B7' B12' 106.8(3) . . ?
B2' B7' B12' 107.4(3) . . ?
B11' B7' B12' 59.6(3) . . ?
Cl6 B7' B8' 122.8(3) . . ?
B6' B7' B8' 107.6(3) . . ?
B2' B7' B8' 59.6(3) . . ?
B11' B7' B8' 108.0(3) . . ?
B12' B7' B8' 60.2(3) . . ?
Cl7 B8' B2' 121.5(3) . . ?
Cl7 B8' B3' 121.7(3) . . ?
B2' B8' B3' 60.5(3) . . ?
Cl7 B8' B7' 121.4(3) . . ?
B2' B8' B7' 59.9(3) . . ?
B3' B8' B7' 108.3(3) . . ?
Cl7 B8' B12' 122.5(3) . . ?
B2' B8' B12' 107.3(3) . . ?
B3' B8' B12' 107.2(3) . . ?
B7' B8' B12' 59.8(3) . . ?
Cl7 B8' B9' 121.9(3) . . ?
B2' B8' B9' 107.9(3) . . ?
B3' B8' B9' 59.3(3) . . ?
B7' B8' B9' 108.2(3) . . ?
B12' B8' B9' 60.0(3) . . ?
Cl8 B9' B4' 122.0(3) . . ?
Cl8 B9' B3' 121.6(3) . . ?
B4' B9' B3' 60.1(3) . . ?
Cl8 B9' B12' 122.8(3) . . ?
B4' B9' B12' 106.6(3) . . ?
B3' B9' B12' 107.4(3) . . ?
Cl8 B9' B10' 122.6(3) . . ?
B4' B9' B10' 59.3(3) . . ?
B3' B9' B10' 107.3(3) . . ?
B12' B9' B10' 59.1(3) . . ?
Cl8 B9' B8' 122.3(3) . . ?
B4' B9' B8' 107.3(3) . . ?
B3' B9' B8' 59.8(3) . . ?
B12' B9' B8' 59.8(3) . . ?
B10' B9' B8' 106.9(3) . . ?
B4' B10' B5' 60.9(3) . . ?
B4' B10' B12' 107.7(3) . . ?
B5' B10' B12' 108.1(3) . . ?
B4' B10' Cl9 120.6(3) . . ?
B5' B10' Cl9 119.8(3) . . ?
B12' B10' Cl9 123.4(3) . . ?
B4' B10' B11' 108.5(3) . . ?
B5' B10' B11' 60.0(3) . . ?
B12' B10' B11' 60.0(3) . . ?
Cl9 B10' B11' 121.6(3) . . ?
B4' B10' B9' 59.5(3) . . ?
B5' B10' B9' 108.7(3) . . ?
B12' B10' B9' 60.3(3) . . ?
Cl9 B10' B9' 122.2(3) . . ?
B11' B10' B9' 108.6(3) . . ?
B6' B11' B5' 60.0(3) . . ?
B6' B11' B12' 107.8(3) . . ?
B5' B11' B12' 107.9(3) . . ?
B6' B11' B10' 107.5(3) . . ?
B5' B11' B10' 59.7(3) . . ?
B12' B11' B10' 59.9(3) . . ?
B6' B11' Cl10 121.7(3) . . ?
B5' B11' Cl10 121.5(3) . . ?
B12' B11' Cl10 122.1(3) . . ?
B10' B11' Cl10 122.0(3) . . ?
B6' B11' B7' 60.0(3) . . ?
B5' B11' B7' 108.3(3) . . ?
B12' B11' B7' 60.3(3) . . ?
B10' B11' B7' 108.3(3) . . ?
Cl10 B11' B7' 121.4(3) . . ?
B10' B12' B11' 60.1(3) . . ?
B10' B12' Cl11 121.6(3) . . ?
B11' B12' Cl11 120.9(3) . . ?
B10' B12' B7' 108.2(3) . . ?
B11' B12' B7' 60.1(3) . . ?
Cl11 B12' B7' 121.2(3) . . ?
B10' B12' B8' 108.4(3) . . ?
B11' B12' B8' 108.2(3) . . ?
Cl11 B12' B8' 121.9(3) . . ?
B7' B12' B8' 60.0(3) . . ?
B10' B12' B9' 60.6(3) . . ?
B11' B12' B9' 108.9(3) . . ?
Cl11 B12' B9' 121.6(3) . . ?
B7' B12' B9' 108.6(3) . . ?
B8' B12' B9' 60.3(3) . . ?
B6" C1" B3" 115.3(3) . . ?
B6" C1" B2" 62.7(3) . . ?
B3" C1" B2" 63.0(3) . . ?
B6" C1" B5" 63.2(3) . . ?
B3" C1" B5" 115.4(3) . . ?
B2" C1" B5" 115.2(3) . . ?
B6" C1" B4" 115.5(3) . . ?
B3" C1" B4" 63.2(3) . . ?
B2" C1" B4" 115.4(3) . . ?
B5" C1" B4" 62.9(3) . . ?
C1" B2" B7" 104.7(3) . . ?
C1" B2" Cl12 122.0(3) . . ?
B7" B2" Cl12 124.9(3) . . ?
C1" B2" B6" 58.4(3) . . ?
B7" B2" B6" 60.5(2) . . ?
Cl12 B2" B6" 120.8(3) . . ?
C1" B2" B8" 104.1(3) . . ?
B7" B2" B8" 60.0(2) . . ?
Cl12 B2" B8" 124.8(3) . . ?
B6" B2" B8" 108.0(3) . . ?
C1" B2" B3" 58.4(3) . . ?
B7" B2" B3" 108.4(3) . . ?
Cl12 B2" B3" 119.7(3) . . ?
B6" B2" B3" 107.9(3) . . ?
B8" B2" B3" 60.1(3) . . ?
C1" B3" Cl13 121.1(3) . . ?
C1" B3" B9" 103.8(3) . . ?
Cl13 B3" B9" 125.8(3) . . ?
C1" B3" B8" 104.0(3) . . ?
Cl13 B3" B8" 126.1(3) . . ?
B9" B3" B8" 60.1(3) . . ?
C1" B3" B2" 58.7(3) . . ?
Cl13 B3" B2" 120.3(3) . . ?
B9" B3" B2" 107.8(3) . . ?
B8" B3" B2" 59.8(3) . . ?
C1" B3" B4" 58.9(3) . . ?
Cl13 B3" B4" 119.8(3) . . ?
B9" B3" B4" 59.3(3) . . ?
B8" B3" B4" 107.6(3) . . ?
B2" B3" B4" 108.4(3) . . ?
C1" B4" Cl14 121.5(3) . . ?
C1" B4" B9" 103.6(3) . . ?
Cl14 B4" B9" 126.1(3) . . ?
C1" B4" B10" 103.6(3) . . ?
Cl14 B4" B10" 125.7(3) . . ?
B9" B4" B10" 60.5(3) . . ?
C1" B4" B3" 57.9(3) . . ?
Cl14 B4" B3" 120.5(3) . . ?
B9" B4" B3" 59.9(3) . . ?
B10" B4" B3" 108.0(3) . . ?
C1" B4" B5" 58.5(3) . . ?
Cl14 B4" B5" 120.0(3) . . ?
B9" B4" B5" 107.7(3) . . ?
B10" B4" B5" 59.4(3) . . ?
B3" B4" B5" 107.5(3) . . ?
C1" B5" Cl15 122.4(3) . . ?
C1" B5" B10" 104.2(3) . . ?
Cl15 B5" B10" 125.2(3) . . ?
C1" B5" B11" 103.6(3) . . ?
Cl15 B5" B11" 124.5(3) . . ?
B10" B5" B11" 60.6(3) . . ?
C1" B5" B6" 57.9(3) . . ?
Cl15 B5" B6" 120.2(3) . . ?
B10" B5" B6" 107.9(3) . . ?
B11" B5" B6" 59.5(3) . . ?
C1" B5" B4" 58.6(3) . . ?
Cl15 B5" B4" 120.9(3) . . ?
B10" B5" B4" 60.0(3) . . ?
B11" B5" B4" 108.3(3) . . ?
B6" B5" B4" 107.5(3) . . ?
C1" B6" Cl16 120.1(3) . . ?
C1" B6" B11" 104.6(3) . . ?
Cl16 B6" B11" 125.9(3) . . ?
C1" B6" B2" 58.9(3) . . ?
Cl16 B6" B2" 119.8(3) . . ?
B11" B6" B2" 108.3(3) . . ?
C1" B6" B7" 104.2(3) . . ?
Cl16 B6" B7" 126.4(3) . . ?
B11" B6" B7" 60.7(2) . . ?
B2" B6" B7" 59.4(2) . . ?
C1" B6" B5" 58.9(3) . . ?
Cl16 B6" B5" 119.4(3) . . ?
B11" B6" B5" 59.8(3) . . ?
B2" B6" B5" 108.6(3) . . ?
B7" B6" B5" 108.4(3) . . ?
B2" B7" B8" 60.5(2) . . ?
B2" B7" Cl17 122.2(3) . . ?
B8" B7" Cl17 122.9(3) . . ?
B2" B7" B6" 60.1(3) . . ?
B8" B7" B6" 108.1(3) . . ?
Cl17 B7" B6" 121.2(3) . . ?
B2" B7" B12" 108.2(3) . . ?
B8" B7" B12" 59.9(2) . . ?
Cl17 B7" B12" 122.0(3) . . ?
B6" B7" B12" 107.3(3) . . ?
B2" B7" B11" 107.9(3) . . ?
B8" B7" B11" 107.9(3) . . ?
Cl17 B7" B11" 120.7(3) . . ?
B6" B7" B11" 59.4(2) . . ?
B12" B7" B11" 59.8(2) . . ?
B7" B8" B12" 60.4(2) . . ?
B7" B8" Cl18 121.9(3) . . ?
B12" B8" Cl18 121.2(3) . . ?
B7" B8" B2" 59.6(2) . . ?
B12" B8" B2" 107.9(3) . . ?
Cl18 B8" B2" 122.5(3) . . ?
B7" B8" B9" 108.7(3) . . ?
B12" B8" B9" 60.5(3) . . ?
Cl18 B8" B9" 121.0(3) . . ?
B2" B8" B9" 107.9(3) . . ?
B7" B8" B3" 108.2(3) . . ?
B12" B8" B3" 108.3(3) . . ?
Cl18 B8" B3" 121.6(3) . . ?
B2" B8" B3" 60.1(3) . . ?
B9" B8" B3" 59.8(3) . . ?
B4" B9" Cl19 121.1(3) . . ?
B4" B9" B3" 60.9(3) . . ?
Cl19 B9" B3" 120.6(3) . . ?
B4" B9" B8" 108.9(3) . . ?
Cl19 B9" B8" 121.1(3) . . ?
B3" B9" B8" 60.1(3) . . ?
B4" B9" B10" 60.3(3) . . ?
Cl19 B9" B10" 122.4(3) . . ?
B3" B9" B10" 108.6(3) . . ?
B8" B9" B10" 107.9(3) . . ?
B4" B9" B12" 108.3(3) . . ?
Cl19 B9" B12" 122.4(3) . . ?
B3" B9" B12" 107.7(3) . . ?
B8" B9" B12" 59.5(3) . . ?
B10" B9" B12" 59.9(3) . . ?
Cl20 B10" B5" 122.4(3) . . ?
Cl20 B10" B4" 121.3(3) . . ?
B5" B10" B4" 60.6(3) . . ?
Cl20 B10" B12" 121.7(3) . . ?
B5" B10" B12" 107.7(3) . . ?
B4" B10" B12" 107.7(3) . . ?
Cl20 B10" B9" 121.1(3) . . ?
B5" B10" B9" 107.8(3) . . ?
B4" B10" B9" 59.2(3) . . ?
B12" B10" B9" 60.1(3) . . ?
Cl20 B10" B11" 122.6(3) . . ?
B5" B10" B11" 59.8(3) . . ?
B4" B10" B11" 108.2(3) . . ?
B12" B10" B11" 59.8(3) . . ?
B9" B10" B11" 107.7(3) . . ?
B6" B11" B5" 60.7(3) . . ?
B6" B11" Cl21 120.5(3) . . ?
B5" B11" Cl21 121.1(3) . . ?
B6" B11" B12" 107.5(3) . . ?
B5" B11" B12" 107.7(3) . . ?
Cl21 B11" B12" 123.1(3) . . ?
B6" B11" B10" 108.0(3) . . ?
B5" B11" B10" 59.6(3) . . ?
Cl21 B11" B10" 122.8(3) . . ?
B12" B11" B10" 59.9(3) . . ?
B6" B11" B7" 59.9(3) . . ?
B5" B11" B7" 108.4(3) . . ?
Cl21 B11" B7" 121.4(3) . . ?
B12" B11" B7" 59.7(2) . . ?
B10" B11" B7" 107.8(3) . . ?
B8" B12" Cl22 121.4(3) . . ?
B8" B12" B7" 59.7(2) . . ?
Cl22 B12" B7" 123.1(3) . . ?
B8" B12" B11" 108.3(3) . . ?
Cl22 B12" B11" 122.7(3) . . ?
B7" B12" B11" 60.5(3) . . ?
B8" B12" B10" 108.4(3) . . ?
Cl22 B12" B10" 120.5(3) . . ?
B7" B12" B10" 108.7(3) . . ?
B11" B12" B10" 60.2(3) . . ?
B8" B12" B9" 60.1(3) . . ?
Cl22 B12" B9" 120.2(3) . . ?
B7" B12" B9" 107.8(3) . . ?
B11" B12" B9" 108.0(3) . . ?
B10" B12" B9" 60.0(3) . . ?
C6T C1T C2T 117.5(4) . . ?
C6T C1T C7T 122.2(4) . . ?
C2T C1T C7T 120.3(4) . . ?
C3T C2T C1T 120.5(5) . . ?
C4T C3T C2T 120.1(5) . . ?
C5T C4T C3T 120.5(5) . . ?
C4T C5T C6T 119.3(5) . . ?
C5T C6T C1T 122.1(5) . . ?
C13T C8T C9T 115.9(5) . . ?
C13T C8T C14T 122.1(5) . . ?
C9T C8T C14T 122.0(5) . . ?
C10T C9T C8T 118.9(5) . . ?
C11T C10T C9T 123.4(6) . . ?
C12T C11T C10T 117.5(6) . . ?
C11T C12T C13T 121.4(6) . . ?
C8T C13T C12T 122.8(5) . . ?
C20T C15T C16T 117.5(4) . . ?
C20T C15T C21T 121.3(4) . . ?
C16T C15T C21T 121.2(4) . . ?
C17T C16T C15T 120.9(4) . . ?
C16T C17T C18T 120.3(4) . . ?
C19T C18T C17T 119.2(4) . . ?
C18T C19T C20T 120.6(4) . . ?
C19T C20T C15T 121.4(4) . . ?

loop_
_geom_bond_atom_site_label_1
_geom_bond_atom_site_label_2
_geom_bond_distance
_geom_bond_site_symmetry_2
_geom_bond_publ_flag
Zn1 N2 2.002(15) . ?
Zn1 N3 2.066(15) . ?
Zn1 N4 2.155(15) . ?
Zn1 N1 2.195(15) . ?
N1 C1 1.381(5) . ?
N1 C4 1.382(5) . ?
N2 C9 1.371(5) . ?
N2 C6 1.372(5) . ?
N3 C14 1.382(5) . ?
N3 C11 1.386(5) . ?
N4 C16 1.377(5) . ?
N4 C19 1.380(5) . ?
C1 C20 1.403(6) . ?
C1 C2 1.409(5) . ?
C2 C3 1.361(6) . ?
C3 C4 1.417(5) . ?
C4 C5 1.395(6) . ?
C5 C6 1.420(5) . ?
C5 C28 1.478(6) . ?
C6 C7 1.406(6) . ?
C7 C8 1.365(6) . ?
C8 C9 1.424(6) . ?
C9 C10 1.409(5) . ?
C10 C11 1.391(6) . ?
C10 C35 1.486(6) . ?
C11 C12 1.427(5) . ?
C12 C13 1.365(6) . ?
C13 C14 1.428(6) . ?
C14 C15 1.393(6) . ?
C15 C16 1.398(5) . ?
C15 C42 1.495(5) . ?
C16 C17 1.412(6) . ?
C17 C18 1.361(5) . ?
C18 C19 1.425(6) . ?
C19 C20 1.413(5) . ?
C20 C21 1.472(6) . ?
C21 C26 1.394(5) . ?
C21 C22 1.398(6) . ?
C22 C23 1.384(6) . ?
C23 C24 1.390(6) . ?
C24 C25 1.386(6) . ?
C24 C27 1.508(6) . ?
C25 C26 1.374(6) . ?
C28 C33 1.388(6) . ?
C28 C29 1.394(6) . ?
C29 C30 1.371(6) . ?
C30 C31 1.387(6) . ?
C31 C32 1.384(6) . ?
C31 C34 1.496(6) . ?
C32 C33 1.382(6) . ?
C35 C40 1.391(6) . ?
C35 C36 1.393(6) . ?
C36 C37 1.368(6) . ?
C37 C38 1.395(6) . ?
C38 C39 1.383(6) . ?
C38 C41 1.504(6) . ?
C39 C40 1.383(6) . ?
C42 C47 1.393(5) . ?
C42 C43 1.400(5) . ?
C43 C44 1.375(6) . ?
C44 C45 1.389(6) . ?
C45 C46 1.403(6) . ?
C45 C48 1.495(6) . ?
C46 C47 1.373(5) . ?
C1' B6' 1.702(6) . ?
C1' B2' 1.705(6) . ?
C1' B5' 1.718(6) . ?
C1' B4' 1.719(6) . ?
C1' B3' 1.725(6) . ?
B2' Cl1 1.767(5) . ?
B2' B8' 1.777(7) . ?
B2' B6' 1.781(6) . ?
B2' B7' 1.782(7) . ?
B2' B3' 1.795(7) . ?
B3' Cl2 1.763(5) . ?
B3' B9' 1.776(7) . ?
B3' B4' 1.777(7) . ?
B3' B8' 1.785(7) . ?
B4' B10' 1.767(7) . ?
B4' B9' 1.772(7) . ?
B4' Cl3 1.772(5) . ?
B4' B5' 1.791(6) . ?
B5' Cl4 1.766(5) . ?
B5' B6' 1.768(6) . ?
B5' B10' 1.768(7) . ?
B5' B11' 1.773(7) . ?
B6' B11' 1.765(7) . ?
B6' B7' 1.774(7) . ?
B6' Cl5 1.779(5) . ?
B7' Cl6 1.766(5) . ?
B7' B11' 1.785(6) . ?
B7' B12' 1.789(7) . ?
B7' B8' 1.792(7) . ?
B8' Cl7 1.773(5) . ?
B8' B12' 1.795(7) . ?
B8' B9' 1.803(7) . ?
B9' Cl8 1.771(5) . ?
B9' B12' 1.798(7) . ?
B9' B10' 1.802(7) . ?
B10' B12' 1.776(7) . ?
B10' Cl9 1.778(5) . ?
B10' B11' 1.778(6) . ?
B11' B12' 1.777(7) . ?
B11' Cl10 1.779(5) . ?
B12' Cl11 1.779(5) . ?
C1" B6" 1.706(6) . ?
C1" B3" 1.708(6) . ?
C1" B2" 1.714(6) . ?
C1" B5" 1.725(6) . ?
C1" B4" 1.726(6) . ?
B2" B7" 1.765(6) . ?
B2" Cl12 1.770(5) . ?
B2" B6" 1.779(6) . ?
B2" B8" 1.781(6) . ?
B2" B3" 1.787(7) . ?
B3" Cl13 1.761(5) . ?
B3" B9" 1.781(6) . ?
B3" B8" 1.786(7) . ?
B3" B4" 1.799(7) . ?
B4" Cl14 1.758(5) . ?
B4" B9" 1.770(6) . ?
B4" B10" 1.789(7) . ?
B4" B5" 1.800(7) . ?
B5" Cl15 1.764(5) . ?
B5" B10" 1.777(7) . ?
B5" B11" 1.780(7) . ?
B5" B6" 1.797(7) . ?
B6" Cl16 1.771(4) . ?
B6" B11" 1.776(6) . ?
B6" B7" 1.785(6) . ?
B7" B8" 1.772(6) . ?
B7" Cl17 1.778(5) . ?
B7" B12" 1.785(6) . ?
B7" B11" 1.800(6) . ?
B8" B12" 1.776(6) . ?
B8" Cl18 1.780(5) . ?
B8" B9" 1.786(7) . ?
B9" Cl19 1.775(4) . ?
B9" B10" 1.792(6) . ?
B9" B12" 1.794(6) . ?
B10" Cl20 1.776(5) . ?
B10" B12" 1.790(7) . ?
B10" B11" 1.795(6) . ?
B11" Cl21 1.782(5) . ?
B11" B12" 1.788(6) . ?
B12" Cl22 1.778(4) . ?
C1T C6T 1.384(6) . ?
C1T C2T 1.400(7) . ?
C1T C7T 1.496(6) . ?
C2T C3T 1.383(7) . ?
C3T C4T 1.372(7) . ?
C4T C5T 1.369(8) . ?
C5T C6T 1.375(7) . ?
C8T C13T 1.380(7) . ?
C8T C9T 1.446(8) . ?
C8T C14T 1.474(8) . ?
C9T C10T 1.384(8) . ?
C10T C11T 1.375(8) . ?
C11T C12T 1.361(8) . ?
C12T C13T 1.385(7) . ?
C15T C20T 1.387(6) . ?
C15T C16T 1.396(6) . ?
C15T C21T 1.502(6) . ?
C16T C17T 1.372(6) . ?
C17T C18T 1.387(6) . ?
C18T C19T 1.368(6) . ?
C19T C20T 1.371(6) . ?

loop_
_geom_torsion_atom_site_label_1
_geom_torsion_atom_site_label_2
_geom_torsion_atom_site_label_3
_geom_torsion_atom_site_label_4
_geom_torsion
_geom_torsion_site_symmetry_1
_geom_torsion_site_symmetry_2
_geom_torsion_site_symmetry_3
_geom_torsion_site_symmetry_4
_geom_torsion_publ_flag
N2 Zn1 N1 C1 -163.1(4) . . . . ?
N3 Zn1 N1 C1 44(16) . . . . ?
N4 Zn1 N1 C1 15.9(11) . . . . ?
N2 Zn1 N1 C4 -16.1(11) . . . . ?
N3 Zn1 N1 C4 -169(16) . . . . ?
N4 Zn1 N1 C4 162.9(4) . . . . ?
N3 Zn1 N2 C9 14.8(12) . . . . ?
N4 Zn1 N2 C9 180(100) . . . . ?
N1 Zn1 N2 C9 -163.0(4) . . . . ?
N3 Zn1 N2 C6 164.2(4) . . . . ?
N4 Zn1 N2 C6 -31(25) . . . . ?
N1 Zn1 N2 C6 -13.6(12) . . . . ?
N2 Zn1 N3 C14 167.3(4) . . . . ?
N4 Zn1 N3 C14 -11.8(12) . . . . ?
N1 Zn1 N3 C14 -40(16) . . . . ?
N2 Zn1 N3 C11 13.2(12) . . . . ?
N4 Zn1 N3 C11 -165.9(4) . . . . ?
N1 Zn1 N3 C11 166(16) . . . . ?
N2 Zn1 N4 C16 180(100) . . . . ?
N3 Zn1 N4 C16 -15.1(11) . . . . ?
N1 Zn1 N4 C16 162.7(4) . . . . ?
N2 Zn1 N4 C19 31(25) . . . . ?
N3 Zn1 N4 C19 -164.1(4) . . . . ?
N1 Zn1 N4 C19 13.7(11) . . . . ?
C4 N1 C1 C20 176.7(4) . . . . ?
Zn1 N1 C1 C20 -33.7(10) . . . . ?
C4 N1 C1 C2 -2.9(4) . . . . ?
Zn1 N1 C1 C2 146.7(8) . . . . ?
N1 C1 C2 C3 1.2(4) . . . . ?
C20 C1 C2 C3 -178.3(4) . . . . ?
C1 C2 C3 C4 0.9(4) . . . . ?
C1 N1 C4 C5 -176.2(4) . . . . ?
Zn1 N1 C4 C5 32.3(9) . . . . ?
C1 N1 C4 C3 3.4(4) . . . . ?
Zn1 N1 C4 C3 -148.2(8) . . . . ?
C2 C3 C4 N1 -2.6(4) . . . . ?
C2 C3 C4 C5 176.9(4) . . . . ?
N1 C4 C5 C6 -16.1(6) . . . . ?
C3 C4 C5 C6 164.5(4) . . . . ?
N1 C4 C5 C28 167.8(4) . . . . ?
C3 C4 C5 C28 -11.7(6) . . . . ?
C9 N2 C6 C7 5.0(5) . . . . ?
Zn1 N2 C6 C7 -147.2(9) . . . . ?
C9 N2 C6 C5 -173.7(4) . . . . ?
Zn1 N2 C6 C5 34.1(10) . . . . ?
C4 C5 C6 N2 -21.6(7) . . . . ?
C28 C5 C6 N2 154.6(4) . . . . ?
C4 C5 C6 C7 159.9(4) . . . . ?
C28 C5 C6 C7 -23.8(6) . . . . ?
N2 C6 C7 C8 -3.2(5) . . . . ?
C5 C6 C7 C8 175.5(4) . . . . ?
C6 C7 C8 C9 0.2(5) . . . . ?
C6 N2 C9 C10 172.3(4) . . . . ?
Zn1 N2 C9 C10 -34.3(10) . . . . ?
C6 N2 C9 C8 -4.8(5) . . . . ?
Zn1 N2 C9 C8 148.5(9) . . . . ?
C7 C8 C9 N2 2.8(5) . . . . ?
C7 C8 C9 C10 -174.3(4) . . . . ?
N2 C9 C10 C11 22.2(7) . . . . ?
C8 C9 C10 C11 -161.2(4) . . . . ?
N2 C9 C10 C35 -157.8(4) . . . . ?
C8 C9 C10 C35 18.8(6) . . . . ?
C14 N3 C11 C10 174.0(4) . . . . ?
Zn1 N3 C11 C10 -28.6(10) . . . . ?
C14 N3 C11 C12 -4.4(4) . . . . ?
Zn1 N3 C11 C12 153.0(9) . . . . ?
C9 C10 C11 N3 13.6(6) . . . . ?
C35 C10 C11 N3 -166.4(4) . . . . ?
C9 C10 C11 C12 -168.4(4) . . . . ?
C35 C10 C11 C12 11.6(6) . . . . ?
N3 C11 C12 C13 3.1(4) . . . . ?
C10 C11 C12 C13 -175.2(4) . . . . ?
C11 C12 C13 C14 -0.7(5) . . . . ?
C11 N3 C14 C15 -175.0(4) . . . . ?
Zn1 N3 C14 C15 28.5(10) . . . . ?
C11 N3 C14 C13 4.0(4) . . . . ?
Zn1 N3 C14 C13 -152.4(9) . . . . ?
C12 C13 C14 N3 -2.0(4) . . . . ?
C12 C13 C14 C15 177.0(4) . . . . ?
N3 C14 C15 C16 -15.9(6) . . . . ?
C13 C14 C15 C16 165.3(4) . . . . ?
N3 C14 C15 C42 160.8(3) . . . . ?
C13 C14 C15 C42 -18.0(6) . . . . ?
C19 N4 C16 C15 -175.4(4) . . . . ?
Zn1 N4 C16 C15 31.8(9) . . . . ?
C19 N4 C16 C17 4.0(4) . . . . ?
Zn1 N4 C16 C17 -148.9(8) . . . . ?
C14 C15 C16 N4 -18.2(6) . . . . ?
C42 C15 C16 N4 165.0(4) . . . . ?
C14 C15 C16 C17 162.6(4) . . . . ?
C42 C15 C16 C17 -14.2(6) . . . . ?
N4 C16 C17 C18 -2.4(4) . . . . ?
C15 C16 C17 C18 176.9(4) . . . . ?
C16 C17 C18 C19 0.0(4) . . . . ?
C16 N4 C19 C20 175.7(4) . . . . ?
Zn1 N4 C19 C20 -32.7(9) . . . . ?
C16 N4 C19 C18 -3.9(4) . . . . ?
Zn1 N4 C19 C18 147.7(8) . . . . ?
C17 C18 C19 N4 2.3(4) . . . . ?
C17 C18 C19 C20 -177.2(4) . . . . ?
N1 C1 C20 C19 18.2(6) . . . . ?
C2 C1 C20 C19 -162.4(4) . . . . ?
N1 C1 C20 C21 -161.2(4) . . . . ?
C2 C1 C20 C21 18.2(6) . . . . ?
N4 C19 C20 C1 18.4(6) . . . . ?
C18 C19 C20 C1 -162.1(4) . . . . ?
N4 C19 C20 C21 -162.2(4) . . . . ?
C18 C19 C20 C21 17.4(6) . . . . ?
C1 C20 C21 C26 50.0(5) . . . . ?
C19 C20 C21 C26 -129.5(4) . . . . ?
C1 C20 C21 C22 -134.3(4) . . . . ?
C19 C20 C21 C22 46.3(5) . . . . ?
C26 C21 C22 C23 1.9(6) . . . . ?
C20 C21 C22 C23 -174.0(4) . . . . ?
C21 C22 C23 C24 0.0(6) . . . . ?
C22 C23 C24 C25 -2.1(6) . . . . ?
C22 C23 C24 C27 178.7(4) . . . . ?
C23 C24 C25 C26 2.3(6) . . . . ?
C27 C24 C25 C26 -178.5(4) . . . . ?
C24 C25 C26 C21 -0.5(6) . . . . ?
C22 C21 C26 C25 -1.6(6) . . . . ?
C20 C21 C26 C25 174.2(4) . . . . ?
C4 C5 C28 C33 125.8(4) . . . . ?
C6 C5 C28 C33 -50.6(5) . . . . ?
C4 C5 C28 C29 -52.0(6) . . . . ?
C6 C5 C28 C29 131.6(4) . . . . ?
C33 C28 C29 C30 -0.3(6) . . . . ?
C5 C28 C29 C30 177.6(4) . . . . ?
C28 C29 C30 C31 -2.3(7) . . . . ?
C29 C30 C31 C32 3.0(7) . . . . ?
C29 C30 C31 C34 -176.1(4) . . . . ?
C30 C31 C32 C33 -1.3(7) . . . . ?
C34 C31 C32 C33 177.8(4) . . . . ?
C31 C32 C33 C28 -1.2(7) . . . . ?
C29 C28 C33 C32 2.0(6) . . . . ?
C5 C28 C33 C32 -175.9(4) . . . . ?
C11 C10 C35 C40 49.8(6) . . . . ?
C9 C10 C35 C40 -130.1(4) . . . . ?
C11 C10 C35 C36 -131.2(4) . . . . ?
C9 C10 C35 C36 48.8(5) . . . . ?
C40 C35 C36 C37 0.3(6) . . . . ?
C10 C35 C36 C37 -178.7(4) . . . . ?
C35 C36 C37 C38 0.4(7) . . . . ?
C36 C37 C38 C39 -0.6(7) . . . . ?
C36 C37 C38 C41 179.2(4) . . . . ?
C37 C38 C39 C40 0.2(6) . . . . ?
C41 C38 C39 C40 -179.7(4) . . . . ?
C38 C39 C40 C35 0.5(6) . . . . ?
C36 C35 C40 C39 -0.7(6) . . . . ?
C10 C35 C40 C39 178.2(4) . . . . ?
C14 C15 C42 C47 129.5(4) . . . . ?
C16 C15 C42 C47 -53.5(5) . . . . ?
C14 C15 C42 C43 -56.5(5) . . . . ?
C16 C15 C42 C43 120.5(4) . . . . ?
C47 C42 C43 C44 1.3(6) . . . . ?
C15 C42 C43 C44 -172.9(4) . . . . ?
C42 C43 C44 C45 -0.4(6) . . . . ?
C43 C44 C45 C46 -1.4(6) . . . . ?
C43 C44 C45 C48 175.7(4) . . . . ?
C44 C45 C46 C47 2.5(6) . . . . ?
C48 C45 C46 C47 -174.7(4) . . . . ?
C45 C46 C47 C42 -1.6(6) . . . . ?
C43 C42 C47 C46 -0.3(6) . . . . ?
C15 C42 C47 C46 173.9(4) . . . . ?
B6' C1' B2' Cl1 -107.6(4) . . . . ?
B5' C1' B2' Cl1 -143.5(3) . . . . ?
B4' C1' B2' Cl1 146.6(3) . . . . ?
B3' C1' B2' Cl1 110.3(4) . . . . ?
B6' C1' B2' B8' 102.1(4) . . . . ?
B5' C1' B2' B8' 66.3(4) . . . . ?
B4' C1' B2' B8' -3.6(4) . . . . ?
B3' C1' B2' B8' -40.0(3) . . . . ?
B5' C1' B2' B6' -35.9(3) . . . . ?
B4' C1' B2' B6' -105.8(4) . . . . ?
B3' C1' B2' B6' -142.1(3) . . . . ?
B6' C1' B2' B7' 39.3(3) . . . . ?
B5' C1' B2' B7' 3.5(4) . . . . ?
B4' C1' B2' B7' -66.4(4) . . . . ?
B3' C1' B2' B7' -102.8(4) . . . . ?
B6' C1' B2' B3' 142.1(3) . . . . ?
B5' C1' B2' B3' 106.2(4) . . . . ?
B4' C1' B2' B3' 36.4(3) . . . . ?
B6' C1' B3' Cl2 -145.0(3) . . . . ?
B2' C1' B3' Cl2 -107.9(4) . . . . ?
B5' C1' B3' Cl2 145.6(3) . . . . ?
B4' C1' B3' Cl2 109.8(4) . . . . ?
B6' C1' B3' B9' 65.4(4) . . . . ?
B2' C1' B3' B9' 102.5(4) . . . . ?
B5' C1' B3' B9' -4.0(5) . . . . ?
B4' C1' B3' B9' -39.8(3) . . . . ?
B6' C1' B3' B4' 105.2(4) . . . . ?
B2' C1' B3' B4' 142.3(4) . . . . ?
B5' C1' B3' B4' 35.8(3) . . . . ?
B6' C1' B3' B8' 2.4(5) . . . . ?
B2' C1' B3' B8' 39.5(3) . . . . ?
B5' C1' B3' B8' -67.0(4) . . . . ?
B4' C1' B3' B8' -102.8(4) . . . . ?
B6' C1' B3' B2' -37.1(3) . . . . ?
B5' C1' B3' B2' -106.5(4) . . . . ?
B4' C1' B3' B2' -142.3(4) . . . . ?
Cl1 B2' B3' C1' -110.6(4) . . . . ?
B8' B2' B3' C1' 134.2(3) . . . . ?
B6' B2' B3' C1' 33.3(3) . . . . ?
B7' B2' B3' C1' 96.5(4) . . . . ?
C1' B2' B3' Cl2 110.6(4) . . . . ?
Cl1 B2' B3' Cl2 0.0(5) . . . . ?
B8' B2' B3' Cl2 -115.3(4) . . . . ?
B6' B2' B3' Cl2 143.9(3) . . . . ?
B7' B2' B3' Cl2 -153.0(3) . . . . ?
C1' B2' B3' B9' -96.4(4) . . . . ?
Cl1 B2' B3' B9' 153.1(3) . . . . ?
B8' B2' B3' B9' 37.8(3) . . . . ?
B6' B2' B3' B9' -63.1(4) . . . . ?
B7' B2' B3' B9' 0.1(5) . . . . ?
C1' B2' B3' B4' -33.2(3) . . . . ?
Cl1 B2' B3' B4' -143.8(3) . . . . ?
B8' B2' B3' B4' 101.0(4) . . . . ?
B6' B2' B3' B4' 0.1(5) . . . . ?
B7' B2' B3' B4' 63.3(4) . . . . ?
C1' B2' B3' B8' -134.2(3) . . . . ?
Cl1 B2' B3' B8' 115.3(4) . . . . ?
B6' B2' B3' B8' -100.9(4) . . . . ?
B7' B2' B3' B8' -37.7(3) . . . . ?
B6' C1' B4' B10' -3.1(4) . . . . ?
B2' C1' B4' B10' 66.8(4) . . . . ?
B5' C1' B4' B10' -39.7(3) . . . . ?
B3' C1' B4' B10' 103.6(4) . . . . ?
B6' C1' B4' B9' -66.7(4) . . . . ?
B2' C1' B4' B9' 3.2(5) . . . . ?
B5' C1' B4' B9' -103.3(4) . . . . ?
B3' C1' B4' B9' 40.0(3) . . . . ?
B6' C1' B4' Cl3 143.3(3) . . . . ?
B2' C1' B4' Cl3 -146.8(3) . . . . ?
B5' C1' B4' Cl3 106.7(4) . . . . ?
B3' C1' B4' Cl3 -110.1(4) . . . . ?
B6' C1' B4' B3' -106.6(4) . . . . ?
B2' C1' B4' B3' -36.7(3) . . . . ?
B5' C1' B4' B3' -143.3(4) . . . . ?
B6' C1' B4' B5' 36.6(3) . . . . ?
B2' C1' B4' B5' 106.5(4) . . . . ?
B3' C1' B4' B5' 143.3(4) . . . . ?
Cl2 B3' B4' C1' -110.4(4) . . . . ?
B9' B3' B4' C1' 134.3(3) . . . . ?
B8' B3' B4' C1' 95.6(3) . . . . ?
B2' B3' B4' C1' 32.9(3) . . . . ?
C1' B3' B4' B10' -95.9(4) . . . . ?
Cl2 B3' B4' B10' 153.8(3) . . . . ?
B9' B3' B4' B10' 38.5(3) . . . . ?
B8' B3' B4' B10' -0.2(4) . . . . ?
B2' B3' B4' B10' -63.0(4) . . . . ?
C1' B3' B4' B9' -134.3(3) . . . . ?
Cl2 B3' B4' B9' 115.3(4) . . . . ?
B8' B3' B4' B9' -38.7(3) . . . . ?
B2' B3' B4' B9' -101.5(4) . . . . ?
C1' B3' B4' Cl3 110.3(4) . . . . ?
Cl2 B3' B4' Cl3 0.0(5) . . . . ?
B9' B3' B4' Cl3 -115.3(4) . . . . ?
B8' B3' B4' Cl3 -154.1(3) . . . . ?
B2' B3' B4' Cl3 143.2(3) . . . . ?
C1' B3' B4' B5' -32.6(3) . . . . ?
Cl2 B3' B4' B5' -142.9(3) . . . . ?
B9' B3' B4' B5' 101.8(4) . . . . ?
B8' B3' B4' B5' 63.1(4) . . . . ?
B2' B3' B4' B5' 0.3(5) . . . . ?
B6' C1' B5' Cl4 108.4(4) . . . . ?
B2' C1' B5' Cl4 144.6(3) . . . . ?
B4' C1' B5' Cl4 -109.6(4) . . . . ?
B3' C1' B5' Cl4 -145.1(3) . . . . ?
B2' C1' B5' B6' 36.2(3) . . . . ?
B4' C1' B5' B6' 142.0(3) . . . . ?
B3' C1' B5' B6' 106.5(4) . . . . ?
B6' C1' B5' B10' -102.3(3) . . . . ?
B2' C1' B5' B10' -66.2(4) . . . . ?
B4' C1' B5' B10' 39.7(3) . . . . ?
B3' C1' B5' B10' 4.1(4) . . . . ?
B6' C1' B5' B11' -39.9(3) . . . . ?
B2' C1' B5' B11' -3.7(4) . . . . ?
B4' C1' B5' B11' 102.1(3) . . . . ?
B3' C1' B5' B11' 66.6(4) . . . . ?
B6' C1' B5' B4' -142.0(3) . . . . ?
B2' C1' B5' B4' -105.8(4) . . . . ?
B3' C1' B5' B4' -35.5(3) . . . . ?
B10' B4' B5' C1' 134.1(3) . . . . ?
B9' B4' B5' C1' 96.6(4) . . . . ?
Cl3 B4' B5' C1' -111.2(4) . . . . ?
B3' B4' B5' C1' 32.8(3) . . . . ?
C1' B4' B5' Cl4 111.5(4) . . . . ?
B10' B4' B5' Cl4 -114.3(4) . . . . ?
B9' B4' B5' Cl4 -151.8(3) . . . . ?
Cl3 B4' B5' Cl4 0.3(5) . . . . ?
B3' B4' B5' Cl4 144.3(3) . . . . ?
C1' B4' B5' B6' -33.4(3) . . . . ?
B10' B4' B5' B6' 100.8(4) . . . . ?
B9' B4' B5' B6' 63.3(4) . . . . ?
Cl3 B4' B5' B6' -144.6(3) . . . . ?
B3' B4' B5' B6' -0.6(5) . . . . ?
C1' B4' B5' B10' -134.1(3) . . . . ?
B9' B4' B5' B10' -37.5(3) . . . . ?
Cl3 B4' B5' B10' 114.7(4) . . . . ?
B3' B4' B5' B10' -101.4(4) . . . . ?
C1' B4' B5' B11' -96.4(3) . . . . ?
B10' B4' B5' B11' 37.7(3) . . . . ?
B9' B4' B5' B11' 0.2(4) . . . . ?
Cl3 B4' B5' B11' 152.4(3) . . . . ?
B3' B4' B5' B11' -63.6(4) . . . . ?
B2' C1' B6' B11' -102.7(3) . . . . ?
B5' C1' B6' B11' 40.3(3) . . . . ?
B4' C1' B6' B11' 3.5(4) . . . . ?
B3' C1' B6' B11' -65.6(4) . . . . ?
B2' C1' B6' B5' -143.0(3) . . . . ?
B4' C1' B6' B5' -36.8(3) . . . . ?
B3' C1' B6' B5' -105.9(4) . . . . ?
B2' C1' B6' B7' -39.7(3) . . . . ?
B5' C1' B6' B7' 103.4(3) . . . . ?
B4' C1' B6' B7' 66.5(4) . . . . ?
B3' C1' B6' B7' -2.5(4) . . . . ?
B2' C1' B6' Cl5 106.9(4) . . . . ?
B5' C1' B6' Cl5 -110.0(4) . . . . ?
B4' C1' B6' Cl5 -146.9(3) . . . . ?
B3' C1' B6' Cl5 144.1(3) . . . . ?
B5' C1' B6' B2' 143.0(3) . . . . ?
B4' C1' B6' B2' 106.2(4) . . . . ?
B3' C1' B6' B2' 37.2(3) . . . . ?
Cl4 B5' B6' C1' -111.8(4) . . . . ?
B10' B5' B6' C1' 96.3(3) . . . . ?
B11' B5' B6' C1' 134.1(3) . . . . ?
B4' B5' B6' C1' 33.5(3) . . . . ?
C1' B5' B6' B11' -134.1(3) . . . . ?
Cl4 B5' B6' B11' 114.1(4) . . . . ?
B10' B5' B6' B11' -37.8(3) . . . . ?
B4' B5' B6' B11' -100.6(4) . . . . ?
C1' B5' B6' B7' -96.8(3) . . . . ?
Cl4 B5' B6' B7' 151.4(3) . . . . ?
B10' B5' B6' B7' -0.5(4) . . . . ?
B11' B5' B6' B7' 37.3(3) . . . . ?
B4' B5' B6' B7' -63.3(4) . . . . ?
C1' B5' B6' Cl5 111.8(4) . . . . ?
Cl4 B5' B6' Cl5 0.0(5) . . . . ?
B10' B5' B6' Cl5 -152.0(3) . . . . ?
B11' B5' B6' Cl5 -114.2(4) . . . . ?
B4' B5' B6' Cl5 145.2(3) . . . . ?
C1' B5' B6' B2' -32.8(3) . . . . ?
Cl4 B5' B6' B2' -144.6(3) . . . . ?
B10' B5' B6' B2' 63.5(4) . . . . ?
B11' B5' B6' B2' 101.3(4) . . . . ?
B4' B5' B6' B2' 0.7(5) . . . . ?
Cl1 B2' B6' C1' 111.1(4) . . . . ?
B8' B2' B6' C1' -96.9(4) . . . . ?
B7' B2' B6' C1' -134.8(3) . . . . ?
B3' B2' B6' C1' -33.6(3) . . . . ?
C1' B2' B6' B11' 97.0(3) . . . . ?
Cl1 B2' B6' B11' -151.8(3) . . . . ?
B8' B2' B6' B11' 0.1(4) . . . . ?
B7' B2' B6' B11' -37.7(3) . . . . ?
B3' B2' B6' B11' 63.5(4) . . . . ?
C1' B2' B6' B5' 33.1(3) . . . . ?
Cl1 B2' B6' B5' 144.2(3) . . . . ?
B8' B2' B6' B5' -63.8(4) . . . . ?
B7' B2' B6' B5' -101.7(4) . . . . ?
B3' B2' B6' B5' -0.5(5) . . . . ?
C1' B2' B6' B7' 134.8(3) . . . . ?
Cl1 B2' B6' B7' -114.1(4) . . . . ?
B8' B2' B6' B7' 37.9(3) . . . . ?
B3' B2' B6' B7' 101.2(4) . . . . ?
C1' B2' B6' Cl5 -112.4(4) . . . . ?
Cl1 B2' B6' Cl5 -1.2(5) . . . . ?
B8' B2' B6' Cl5 150.7(3) . . . . ?
B7' B2' B6' Cl5 112.8(4) . . . . ?
B3' B2' B6' Cl5 -145.9(3) . . . . ?
C1' B6' B7' Cl6 149.0(3) . . . . ?
B11' B6' B7' Cl6 -111.6(4) . . . . ?
B5' B6' B7' Cl6 -148.8(3) . . . . ?
Cl5 B6' B7' Cl6 2.4(5) . . . . ?
B2' B6' B7' Cl6 110.1(4) . . . . ?
C1' B6' B7' B2' 38.9(3) . . . . ?
B11' B6' B7' B2' 138.3(3) . . . . ?
B5' B6' B7' B2' 101.1(4) . . . . ?
Cl5 B6' B7' B2' -107.7(4) . . . . ?
C1' B6' B7' B11' -99.4(3) . . . . ?
B5' B6' B7' B11' -37.1(3) . . . . ?
Cl5 B6' B7' B11' 114.0(4) . . . . ?
B2' B6' B7' B11' -138.3(3) . . . . ?
C1' B6' B7' B12' -61.8(4) . . . . ?
B11' B6' B7' B12' 37.6(3) . . . . ?
B5' B6' B7' B12' 0.4(4) . . . . ?
Cl5 B6' B7' B12' 151.6(3) . . . . ?
B2' B6' B7' B12' -100.7(4) . . . . ?
C1' B6' B7' B8' 1.5(4) . . . . ?
B11' B6' B7' B8' 100.9(3) . . . . ?
B5' B6' B7' B8' 63.7(4) . . . . ?
Cl5 B6' B7' B8' -145.1(3) . . . . ?
B2' B6' B7' B8' -37.4(3) . . . . ?
C1' B2' B7' Cl6 -148.4(3) . . . . ?
Cl1 B2' B7' Cl6 -2.3(5) . . . . ?
B8' B2' B7' Cl6 112.5(4) . . . . ?
B6' B2' B7' Cl6 -109.7(4) . . . . ?
B3' B2' B7' Cl6 149.9(3) . . . . ?
C1' B2' B7' B6' -38.7(3) . . . . ?
Cl1 B2' B7' B6' 107.4(4) . . . . ?
B8' B2' B7' B6' -137.8(3) . . . . ?
B3' B2' B7' B6' -100.4(4) . . . . ?
C1' B2' B7' B11' -1.7(4) . . . . ?
Cl1 B2' B7' B11' 144.4(3) . . . . ?
B8' B2' B7' B11' -100.9(3) . . . . ?
B6' B2' B7' B11' 37.0(3) . . . . ?
B3' B2' B7' B11' -63.4(4) . . . . ?
C1' B2' B7' B12' 61.1(4) . . . . ?
Cl1 B2' B7' B12' -152.8(3) . . . . ?
B8' B2' B7' B12' -38.0(3) . . . . ?
B6' B2' B7' B12' 99.8(4) . . . . ?
B3' B2' B7' B12' -0.6(4) . . . . ?
C1' B2' B7' B8' 99.2(3) . . . . ?
Cl1 B2' B7' B8' -114.8(4) . . . . ?
B6' B2' B7' B8' 137.8(3) . . . . ?
B3' B2' B7' B8' 37.5(3) . . . . ?
C1' B2' B8' Cl7 150.8(3) . . . . ?
Cl1 B2' B8' Cl7 1.9(6) . . . . ?
B6' B2' B8' Cl7 -148.1(3) . . . . ?
B7' B2' B8' Cl7 -110.6(4) . . . . ?
B3' B2' B8' Cl7 111.3(4) . . . . ?
C1' B2' B8' B3' 39.5(3) . . . . ?
Cl1 B2' B8' B3' -109.4(4) . . . . ?
B6' B2' B8' B3' 100.6(4) . . . . ?
B7' B2' B8' B3' 138.2(3) . . . . ?
C1' B2' B8' B7' -98.6(3) . . . . ?
Cl1 B2' B8' B7' 112.4(4) . . . . ?
B6' B2' B8' B7' -37.5(3) . . . . ?
B3' B2' B8' B7' -138.2(3) . . . . ?
C1' B2' B8' B12' -60.8(4) . . . . ?
Cl1 B2' B8' B12' 150.3(3) . . . . ?
B6' B2' B8' B12' 0.3(4) . . . . ?
B7' B2' B8' B12' 37.9(3) . . . . ?
B3' B2' B8' B12' -100.3(4) . . . . ?
C1' B2' B8' B9' 2.5(4) . . . . ?
Cl1 B2' B8' B9' -146.4(4) . . . . ?
B6' B2' B8' B9' 63.6(4) . . . . ?
B7' B2' B8' B9' 101.1(4) . . . . ?
B3' B2' B8' B9' -37.0(3) . . . . ?
C1' B3' B8' Cl7 -149.6(3) . . . . ?
Cl2 B3' B8' Cl7 -3.7(6) . . . . ?
B9' B3' B8' Cl7 110.9(4) . . . . ?
B4' B3' B8' Cl7 149.1(3) . . . . ?
B2' B3' B8' Cl7 -110.9(4) . . . . ?
C1' B3' B8' B2' -38.7(3) . . . . ?
Cl2 B3' B8' B2' 107.2(4) . . . . ?
B9' B3' B8' B2' -138.2(3) . . . . ?
B4' B3' B8' B2' -100.0(3) . . . . ?
C1' B3' B8' B7' -1.3(4) . . . . ?
Cl2 B3' B8' B7' 144.7(3) . . . . ?
B9' B3' B8' B7' -100.8(4) . . . . ?
B4' B3' B8' B7' -62.5(4) . . . . ?
B2' B3' B8' B7' 37.5(3) . . . . ?
C1' B3' B8' B12' 61.9(4) . . . . ?
Cl2 B3' B8' B12' -152.2(3) . . . . ?
B9' B3' B8' B12' -37.6(3) . . . . ?
B4' B3' B8' B12' 0.6(4) . . . . ?
B2' B3' B8' B12' 100.6(4) . . . . ?
C1' B3' B8' B9' 99.5(4) . . . . ?
Cl2 B3' B8' B9' -114.5(4) . . . . ?
B4' B3' B8' B9' 38.2(3) . . . . ?
B2' B3' B8' B9' 138.2(3) . . . . ?
Cl6 B7' B8' Cl7 1.8(5) . . . . ?
B6' B7' B8' Cl7 148.3(3) . . . . ?
B2' B7' B8' Cl7 110.7(4) . . . . ?
B11' B7' B8' Cl7 -148.9(3) . . . . ?
B12' B7' B8' Cl7 -111.9(4) . . . . ?
Cl6 B7' B8' B2' -108.9(4) . . . . ?
B6' B7' B8' B2' 37.6(3) . . . . ?
B11' B7' B8' B2' 100.4(4) . . . . ?
B12' B7' B8' B2' 137.3(4) . . . . ?
Cl6 B7' B8' B3' -146.6(3) . . . . ?
B6' B7' B8' B3' -0.1(4) . . . . ?
B2' B7' B8' B3' -37.7(3) . . . . ?
B11' B7' B8' B3' 62.6(4) . . . . ?
B12' B7' B8' B3' 99.6(4) . . . . ?
Cl6 B7' B8' B12' 113.8(4) . . . . ?
B6' B7' B8' B12' -99.7(4) . . . . ?
B2' B7' B8' B12' -137.3(4) . . . . ?
B11' B7' B8' B12' -36.9(3) . . . . ?
Cl6 B7' B8' B9' 150.5(3) . . . . ?
B6' B7' B8' B9' -63.0(4) . . . . ?
B2' B7' B8' B9' -100.6(4) . . . . ?
B11' B7' B8' B9' -0.2(4) . . . . ?
B12' B7' B8' B9' 36.7(3) . . . . ?
C1' B4' B9' Cl8 -150.2(3) . . . . ?
B10' B4' B9' Cl8 111.5(4) . . . . ?
Cl3 B4' B9' Cl8 -1.6(6) . . . . ?
B3' B4' B9' Cl8 -110.7(4) . . . . ?
B5' B4' B9' Cl8 148.3(3) . . . . ?
C1' B4' B9' B3' -39.5(3) . . . . ?
B10' B4' B9' B3' -137.8(3) . . . . ?
Cl3 B4' B9' B3' 109.1(4) . . . . ?
B5' B4' B9' B3' -101.0(4) . . . . ?
C1' B4' B9' B12' 61.4(4) . . . . ?
B10' B4' B9' B12' -36.9(3) . . . . ?
Cl3 B4' B9' B12' -150.0(3) . . . . ?
B3' B4' B9' B12' 100.9(4) . . . . ?
B5' B4' B9' B12' -0.1(4) . . . . ?
C1' B4' B9' B10' 98.3(3) . . . . ?
Cl3 B4' B9' B10' -113.1(4) . . . . ?
B3' B4' B9' B10' 137.8(3) . . . . ?
B5' B4' B9' B10' 36.8(3) . . . . ?
C1' B4' B9' B8' -1.4(4) . . . . ?
B10' B4' B9' B8' -99.7(4) . . . . ?
Cl3 B4' B9' B8' 147.2(3) . . . . ?
B3' B4' B9' B8' 38.1(3) . . . . ?
B5' B4' B9' B8' -62.9(4) . . . . ?
C1' B3' B9' Cl8 150.6(3) . . . . ?
Cl2 B3' B9' Cl8 2.5(6) . . . . ?
B4' B3' B9' Cl8 111.3(4) . . . . ?
B8' B3' B9' Cl8 -111.6(4) . . . . ?
B2' B3' B9' Cl8 -148.8(3) . . . . ?
C1' B3' B9' B4' 39.3(3) . . . . ?
Cl2 B3' B9' B4' -108.8(4) . . . . ?
B8' B3' B9' B4' 137.1(3) . . . . ?
B2' B3' B9' B4' 99.8(4) . . . . ?
C1' B3' B9' B12' -60.2(4) . . . . ?
Cl2 B3' B9' B12' 151.7(4) . . . . ?
B4' B3' B9' B12' -99.4(4) . . . . ?
B8' B3' B9' B12' 37.6(3) . . . . ?
B2' B3' B9' B12' 0.4(5) . . . . ?
C1' B3' B9' B10' 2.0(4) . . . . ?
Cl2 B3' B9' B10' -146.1(4) . . . . ?
B4' B3' B9' B10' -37.2(3) . . . . ?
B8' B3' B9' B10' 99.8(4) . . . . ?
B2' B3' B9' B10' 62.6(4) . . . . ?
C1' B3' B9' B8' -97.8(3) . . . . ?
Cl2 B3' B9' B8' 114.1(4) . . . . ?
B4' B3' B9' B8' -137.1(3) . . . . ?
B2' B3' B9' B8' -37.2(3) . . . . ?
Cl7 B8' B9' Cl8 -0.1(6) . . . . ?
B2' B8' B9' Cl8 148.0(3) . . . . ?
B3' B8' B9' Cl8 110.4(4) . . . . ?
B7' B8' B9' Cl8 -148.6(3) . . . . ?
B12' B8' B9' Cl8 -111.9(4) . . . . ?
Cl7 B8' B9' B4' -148.8(3) . . . . ?
B2' B8' B9' B4' -0.7(4) . . . . ?
B3' B8' B9' B4' -38.2(3) . . . . ?
B7' B8' B9' B4' 62.7(4) . . . . ?
B12' B8' B9' B4' 99.4(4) . . . . ?
Cl7 B8' B9' B3' -110.6(4) . . . . ?
B2' B8' B9' B3' 37.6(3) . . . . ?
B7' B8' B9' B3' 100.9(4) . . . . ?
B12' B8' B9' B3' 137.6(3) . . . . ?
Cl7 B8' B9' B12' 111.8(4) . . . . ?
B2' B8' B9' B12' -100.1(4) . . . . ?
B3' B8' B9' B12' -137.6(3) . . . . ?
B7' B8' B9' B12' -36.7(3) . . . . ?
Cl7 B8' B9' B10' 148.9(3) . . . . ?
B2' B8' B9' B10' -63.0(4) . . . . ?
B3' B8' B9' B10' -100.5(4) . . . . ?
B7' B8' B9' B10' 0.4(5) . . . . ?
B12' B8' B9' B10' 37.1(3) . . . . ?
C1' B4' B10' B5' 39.2(3) . . . . ?
B9' B4' B10' B5' 139.0(3) . . . . ?
Cl3 B4' B10' B5' -106.0(4) . . . . ?
B3' B4' B10' B5' 101.0(3) . . . . ?
C1' B4' B10' B12' -62.1(4) . . . . ?
B9' B4' B10' B12' 37.7(3) . . . . ?
Cl3 B4' B10' B12' 152.7(3) . . . . ?
B3' B4' B10' B12' -0.3(4) . . . . ?
B5' B4' B10' B12' -101.3(3) . . . . ?
C1' B4' B10' Cl9 148.5(3) . . . . ?
B9' B4' B10' Cl9 -111.7(4) . . . . ?
Cl3 B4' B10' Cl9 3.3(5) . . . . ?
B3' B4' B10' Cl9 -149.6(3) . . . . ?
B5' B4' B10' Cl9 109.4(4) . . . . ?
C1' B4' B10' B11' 1.4(4) . . . . ?
B9' B4' B10' B11' 101.2(4) . . . . ?
Cl3 B4' B10' B11' -143.8(3) . . . . ?
B3' B4' B10' B11' 63.2(4) . . . . ?
B5' B4' B10' B11' -37.8(3) . . . . ?
C1' B4' B10' B9' -99.8(3) . . . . ?
Cl3 B4' B10' B9' 115.0(4) . . . . ?
B3' B4' B10' B9' -38.0(3) . . . . ?
B5' B4' B10' B9' -139.0(3) . . . . ?
C1' B5' B10' B4' -39.2(3) . . . . ?
Cl4 B5' B10' B4' 109.2(4) . . . . ?
B6' B5' B10' B4' -100.2(3) . . . . ?
B11' B5' B10' B4' -137.8(3) . . . . ?
C1' B5' B10' B12' 61.4(4) . . . . ?
Cl4 B5' B10' B12' -150.2(3) . . . . ?
B6' B5' B10' B12' 0.4(4) . . . . ?
B11' B5' B10' B12' -37.2(3) . . . . ?
B4' B5' B10' B12' 100.6(4) . . . . ?
C1' B5' B10' Cl9 -149.9(3) . . . . ?
Cl4 B5' B10' Cl9 -1.4(5) . . . . ?
B6' B5' B10' Cl9 149.1(3) . . . . ?
B11' B5' B10' Cl9 111.5(4) . . . . ?
B4' B5' B10' Cl9 -110.6(4) . . . . ?
C1' B5' B10' B11' 98.6(3) . . . . ?
Cl4 B5' B10' B11' -112.9(4) . . . . ?
B6' B5' B10' B11' 37.6(3) . . . . ?
B4' B5' B10' B11' 137.8(3) . . . . ?
C1' B5' B10' B9' -2.6(4) . . . . ?
Cl4 B5' B10' B9' 145.9(3) . . . . ?
B6' B5' B10' B9' -63.5(4) . . . . ?
B11' B5' B10' B9' -101.2(4) . . . . ?
B4' B5' B10' B9' 36.7(3) . . . . ?
Cl8 B9' B10' B4' -110.6(4) . . . . ?
B3' B9' B10' B4' 37.6(3) . . . . ?
B12' B9' B10' B4' 137.9(3) . . . . ?
B8' B9' B10' B4' 100.5(4) . . . . ?
Cl8 B9' B10' B5' -147.8(3) . . . . ?
B4' B9' B10' B5' -37.3(3) . . . . ?
B3' B9' B10' B5' 0.3(4) . . . . ?
B12' B9' B10' B5' 100.6(4) . . . . ?
B8' B9' B10' B5' 63.2(4) . . . . ?
Cl8 B9' B10' B12' 111.5(4) . . . . ?
B4' B9' B10' B12' -137.9(3) . . . . ?
B3' B9' B10' B12' -100.3(4) . . . . ?
B8' B9' B10' B12' -37.4(3) . . . . ?
Cl8 B9' B10' Cl9 -1.4(6) . . . . ?
B4' B9' B10' Cl9 109.1(4) . . . . ?
B3' B9' B10' Cl9 146.7(3) . . . . ?
B12' B9' B10' Cl9 -113.0(4) . . . . ?
B8' B9' B10' Cl9 -150.4(3) . . . . ?
Cl8 B9' B10' B11' 148.5(3) . . . . ?
B4' B9' B10' B11' -101.0(4) . . . . ?
B3' B9' B10' B11' -63.4(4) . . . . ?
B12' B9' B10' B11' 36.9(3) . . . . ?
B8' B9' B10' B11' -0.5(5) . . . . ?
C1' B6' B11' B5' -39.9(3) . . . . ?
B7' B6' B11' B5' -138.9(3) . . . . ?
Cl5 B6' B11' B5' 109.9(4) . . . . ?
B2' B6' B11' B5' -101.3(4) . . . . ?
C1' B6' B11' B12' 60.9(4) . . . . ?
B5' B6' B11' B12' 100.8(3) . . . . ?
B7' B6' B11' B12' -38.1(3) . . . . ?
Cl5 B6' B11' B12' -149.4(3) . . . . ?
B2' B6' B11' B12' -0.6(4) . . . . ?
C1' B6' B11' B10' -2.3(4) . . . . ?
B5' B6' B11' B10' 37.5(3) . . . . ?
B7' B6' B11' B10' -101.4(3) . . . . ?
Cl5 B6' B11' B10' 147.4(3) . . . . ?
B2' B6' B11' B10' -63.8(4) . . . . ?
C1' B6' B11' Cl10 -150.5(3) . . . . ?
B5' B6' B11' Cl10 -110.6(4) . . . . ?
B7' B6' B11' Cl10 110.5(4) . . . . ?
Cl5 B6' B11' Cl10 -0.8(5) . . . . ?
B2' B6' B11' Cl10 148.0(3) . . . . ?
C1' B6' B11' B7' 99.0(3) . . . . ?
B5' B6' B11' B7' 138.9(3) . . . . ?
Cl5 B6' B11' B7' -111.3(4) . . . . ?
B2' B6' B11' B7' 37.6(3) . . . . ?
C1' B5' B11' B6' 39.2(3) . . . . ?
Cl4 B5' B11' B6' -108.5(4) . . . . ?
B10' B5' B11' B6' 137.8(3) . . . . ?
B4' B5' B11' B6' 100.4(3) . . . . ?
C1' B5' B11' B12' -61.4(4) . . . . ?
Cl4 B5' B11' B12' 150.9(3) . . . . ?
B6' B5' B11' B12' -100.6(3) . . . . ?
B10' B5' B11' B12' 37.1(3) . . . . ?
B4' B5' B11' B12' -0.3(4) . . . . ?
C1' B5' B11' B10' -98.6(3) . . . . ?
Cl4 B5' B11' B10' 113.8(4) . . . . ?
B6' B5' B11' B10' -137.8(3) . . . . ?
B4' B5' B11' B10' -37.4(3) . . . . ?
C1' B5' B11' Cl10 150.2(3) . . . . ?
Cl4 B5' B11' Cl10 2.5(5) . . . . ?
B6' B5' B11' Cl10 111.0(4) . . . . ?
B10' B5' B11' Cl10 -111.3(4) . . . . ?
B4' B5' B11' Cl10 -148.7(3) . . . . ?
C1' B5' B11' B7' 2.4(4) . . . . ?
Cl4 B5' B11' B7' -145.3(3) . . . . ?
B6' B5' B11' B7' -36.8(3) . . . . ?
B10' B5' B11' B7' 100.9(3) . . . . ?
B4' B5' B11' B7' 63.5(4) . . . . ?
B4' B10' B11' B6' 0.6(4) . . . . ?
B5' B10' B11' B6' -37.6(3) . . . . ?
B12' B10' B11' B6' 100.8(3) . . . . ?
Cl9 B10' B11' B6' -146.2(3) . . . . ?
B9' B10' B11' B6' 63.7(4) . . . . ?
B4' B10' B11' B5' 38.2(3) . . . . ?
B12' B10' B11' B5' 138.4(3) . . . . ?
Cl9 B10' B11' B5' -108.6(4) . . . . ?
B9' B10' B11' B5' 101.3(4) . . . . ?
B4' B10' B11' B12' -100.2(4) . . . . ?
B5' B10' B11' B12' -138.4(3) . . . . ?
Cl9 B10' B11' B12' 113.0(4) . . . . ?
B9' B10' B11' B12' -37.1(3) . . . . ?
B4' B10' B11' Cl10 148.6(3) . . . . ?
B5' B10' B11' Cl10 110.4(4) . . . . ?
B12' B10' B11' Cl10 -111.2(4) . . . . ?
Cl9 B10' B11' Cl10 1.8(5) . . . . ?
B9' B10' B11' Cl10 -148.3(3) . . . . ?
B4' B10' B11' B7' -62.8(4) . . . . ?
B5' B10' B11' B7' -101.0(4) . . . . ?
B12' B10' B11' B7' 37.4(3) . . . . ?
Cl9 B10' B11' B7' 150.5(3) . . . . ?
B9' B10' B11' B7' 0.4(4) . . . . ?
Cl6 B7' B11' B6' 108.8(4) . . . . ?
B2' B7' B11' B6' -37.3(3) . . . . ?
B12' B7' B11' B6' -137.4(3) . . . . ?
B8' B7' B11' B6' -100.2(4) . . . . ?
Cl6 B7' B11' B5' 145.7(3) . . . . ?
B6' B7' B11' B5' 36.8(3) . . . . ?
B2' B7' B11' B5' -0.4(4) . . . . ?
B12' B7' B11' B5' -100.6(3) . . . . ?
B8' B7' B11' B5' -63.4(4) . . . . ?
Cl6 B7' B11' B12' -113.8(4) . . . . ?
B6' B7' B11' B12' 137.4(3) . . . . ?
B2' B7' B11' B12' 100.1(4) . . . . ?
B8' B7' B11' B12' 37.2(3) . . . . ?
Cl6 B7' B11' B10' -151.1(3) . . . . ?
B6' B7' B11' B10' 100.1(4) . . . . ?
B2' B7' B11' B10' 62.8(4) . . . . ?
B12' B7' B11' B10' -37.3(3) . . . . ?
B8' B7' B11' B10' -0.1(4) . . . . ?
Cl6 B7' B11' Cl10 -2.2(5) . . . . ?
B6' B7' B11' Cl10 -111.0(4) . . . . ?
B2' B7' B11' Cl10 -148.3(3) . . . . ?
B12' B7' B11' Cl10 111.6(4) . . . . ?
B8' B7' B11' Cl10 148.8(3) . . . . ?
B4' B10' B12' B11' 101.5(4) . . . . ?
B5' B10' B12' B11' 37.2(3) . . . . ?
Cl9 B10' B12' B11' -110.1(4) . . . . ?
B9' B10' B12' B11' 138.9(3) . . . . ?
B4' B10' B12' Cl11 -148.4(3) . . . . ?
B5' B10' B12' Cl11 147.2(3) . . . . ?
Cl9 B10' B12' Cl11 -0.1(5) . . . . ?
B11' B10' B12' Cl11 110.0(4) . . . . ?
B9' B10' B12' Cl11 -111.1(4) . . . . ?
B4' B10' B12' B7' 64.2(4) . . . . ?
B5' B10' B12' B7' -0.1(4) . . . . ?
Cl9 B10' B12' B7' -147.5(3) . . . . ?
B11' B10' B12' B7' -37.3(3) . . . . ?
B9' B10' B12' B7' 101.6(4) . . . . ?
B4' B10' B12' B8' 0.7(4) . . . . ?
B5' B10' B12' B8' -63.7(4) . . . . ?
Cl9 B10' B12' B8' 149.0(3) . . . . ?
B11' B10' B12' B8' -100.9(4) . . . . ?
B9' B10' B12' B8' 38.0(3) . . . . ?
B4' B10' B12' B9' -37.3(3) . . . . ?
B5' B10' B12' B9' -101.7(4) . . . . ?
Cl9 B10' B12' B9' 111.0(4) . . . . ?
B11' B10' B12' B9' -138.9(3) . . . . ?
B6' B11' B12' B10' -100.4(4) . . . . ?
B5' B11' B12' B10' -37.0(3) . . . . ?
Cl10 B11' B12' B10' 111.2(4) . . . . ?
B7' B11' B12' B10' -138.3(3) . . . . ?
B6' B11' B12' Cl11 148.5(3) . . . . ?
B5' B11' B12' Cl11 -148.1(3) . . . . ?
B10' B11' B12' Cl11 -111.1(4) . . . . ?
Cl10 B11' B12' Cl11 0.0(5) . . . . ?
B7' B11' B12' Cl11 110.6(4) . . . . ?
B6' B11' B12' B7' 38.0(3) . . . . ?
B5' B11' B12' B7' 101.3(3) . . . . ?
B10' B11' B12' B7' 138.3(3) . . . . ?
Cl10 B11' B12' B7' -110.5(4) . . . . ?
B6' B11' B12' B8' 0.8(4) . . . . ?
B5' B11' B12' B8' 64.1(4) . . . . ?
B10' B11' B12' B8' 101.2(4) . . . . ?
Cl10 B11' B12' B8' -147.7(3) . . . . ?
B7' B11' B12' B8' -37.2(3) . . . . ?
B6' B11' B12' B9' -63.1(4) . . . . ?
B5' B11' B12' B9' 0.2(4) . . . . ?
B10' B11' B12' B9' 37.2(3) . . . . ?
Cl10 B11' B12' B9' 148.4(3) . . . . ?
B7' B11' B12' B9' -101.1(4) . . . . ?
Cl6 B7' B12' B10' 147.5(3) . . . . ?
B6' B7' B12' B10' -0.2(4) . . . . ?
B2' B7' B12' B10' -63.4(4) . . . . ?
B11' B7' B12' B10' 37.3(3) . . . . ?
B8' B7' B12' B10' -101.2(4) . . . . ?
Cl6 B7' B12' B11' 110.2(4) . . . . ?
B6' B7' B12' B11' -37.5(3) . . . . ?
B2' B7' B12' B11' -100.7(4) . . . . ?
B8' B7' B12' B11' -138.5(3) . . . . ?
Cl6 B7' B12' Cl11 0.0(5) . . . . ?
B6' B7' B12' Cl11 -147.7(3) . . . . ?
B2' B7' B12' Cl11 149.1(3) . . . . ?
B11' B7' B12' Cl11 -110.2(4) . . . . ?
B8' B7' B12' Cl11 111.3(4) . . . . ?
Cl6 B7' B12' B8' -111.3(4) . . . . ?
B6' B7' B12' B8' 101.0(4) . . . . ?
B2' B7' B12' B8' 37.8(3) . . . . ?
B11' B7' B12' B8' 138.5(3) . . . . ?
Cl6 B7' B12' B9' -148.3(3) . . . . ?
B6' B7' B12' B9' 64.0(4) . . . . ?
B2' B7' B12' B9' 0.8(4) . . . . ?
B11' B7' B12' B9' 101.5(4) . . . . ?
B8' B7' B12' B9' -37.0(3) . . . . ?
Cl7 B8' B12' B10' -149.0(3) . . . . ?
B2' B8' B12' B10' 62.9(4) . . . . ?
B3' B8' B12' B10' -0.8(4) . . . . ?
B7' B8' B12' B10' 100.8(4) . . . . ?
B9' B8' B12' B10' -38.1(3) . . . . ?
Cl7 B8' B12' B11' 147.4(3) . . . . ?
B2' B8' B12' B11' -0.7(4) . . . . ?
B3' B8' B12' B11' -64.4(4) . . . . ?
B7' B8' B12' B11' 37.2(3) . . . . ?
B9' B8' B12' B11' -101.8(4) . . . . ?
Cl7 B8' B12' Cl11 0.0(5) . . . . ?
B2' B8' B12' Cl11 -148.1(3) . . . . ?
B3' B8' B12' Cl11 148.2(3) . . . . ?
B7' B8' B12' Cl11 -110.2(4) . . . . ?
B9' B8' B12' Cl11 110.9(4) . . . . ?
Cl7 B8' B12' B7' 110.2(4) . . . . ?
B2' B8' B12' B7' -37.9(3) . . . . ?
B3' B8' B12' B7' -101.6(4) . . . . ?
B9' B8' B12' B7' -139.0(3) . . . . ?
Cl7 B8' B12' B9' -110.9(4) . . . . ?
B2' B8' B12' B9' 101.1(4) . . . . ?
B3' B8' B12' B9' 37.3(3) . . . . ?
B7' B8' B12' B9' 139.0(3) . . . . ?
Cl8 B9' B12' B10' -111.1(4) . . . . ?
B4' B9' B12' B10' 37.0(3) . . . . ?
B3' B9' B12' B10' 100.1(4) . . . . ?
B8' B9' B12' B10' 137.7(4) . . . . ?
Cl8 B9' B12' B11' -148.1(3) . . . . ?
B4' B9' B12' B11' -0.1(4) . . . . ?
B3' B9' B12' B11' 63.1(4) . . . . ?
B10' B9' B12' B11' -37.0(3) . . . . ?
B8' B9' B12' B11' 100.7(4) . . . . ?
Cl8 B9' B12' Cl11 -0.1(6) . . . . ?
B4' B9' B12' Cl11 148.0(3) . . . . ?
B3' B9' B12' Cl11 -148.8(3) . . . . ?
B10' B9' B12' Cl11 111.1(4) . . . . ?
B8' B9' B12' Cl11 -111.2(4) . . . . ?
Cl8 B9' B12' B7' 148.0(3) . . . . ?
B4' B9' B12' B7' -63.9(4) . . . . ?
B3' B9' B12' B7' -0.8(5) . . . . ?
B10' B9' B12' B7' -100.9(4) . . . . ?
B8' B9' B12' B7' 36.9(3) . . . . ?
Cl8 B9' B12' B8' 111.2(4) . . . . ?
B4' B9' B12' B8' -100.7(4) . . . . ?
B3' B9' B12' B8' -37.6(3) . . . . ?
B10' B9' B12' B8' -137.7(4) . . . . ?
B6" C1" B2" B7" 40.6(3) . . . . ?
B3" C1" B2" B7" -102.8(3) . . . . ?
B5" C1" B2" B7" 4.2(4) . . . . ?
B4" C1" B2" B7" -66.3(4) . . . . ?
B6" C1" B2" Cl12 -109.0(4) . . . . ?
B3" C1" B2" Cl12 107.6(4) . . . . ?
B5" C1" B2" Cl12 -145.4(3) . . . . ?
B4" C1" B2" Cl12 144.1(3) . . . . ?
B3" C1" B2" B6" -143.4(3) . . . . ?
B5" C1" B2" B6" -36.4(3) . . . . ?
B4" C1" B2" B6" -106.9(4) . . . . ?
B6" C1" B2" B8" 102.7(3) . . . . ?
B3" C1" B2" B8" -40.7(3) . . . . ?
B5" C1" B2" B8" 66.3(4) . . . . ?
B4" C1" B2" B8" -4.2(4) . . . . ?
B6" C1" B2" B3" 143.4(3) . . . . ?
B5" C1" B2" B3" 107.0(4) . . . . ?
B4" C1" B2" B3" 36.5(3) . . . . ?
B6" C1" B3" Cl13 -144.6(3) . . . . ?
B2" C1" B3" Cl13 -108.8(4) . . . . ?
B5" C1" B3" Cl13 144.5(3) . . . . ?
B4" C1" B3" Cl13 108.3(4) . . . . ?
B6" C1" B3" B9" 66.8(4) . . . . ?
B2" C1" B3" B9" 102.7(3) . . . . ?
B5" C1" B3" B9" -4.0(5) . . . . ?
B4" C1" B3" B9" -40.2(3) . . . . ?
B6" C1" B3" B8" 4.7(4) . . . . ?
B2" C1" B3" B8" 40.6(3) . . . . ?
B5" C1" B3" B8" -66.1(4) . . . . ?
B4" C1" B3" B8" -102.4(3) . . . . ?
B6" C1" B3" B2" -35.8(3) . . . . ?
B5" C1" B3" B2" -106.7(4) . . . . ?
B4" C1" B3" B2" -142.9(3) . . . . ?
B6" C1" B3" B4" 107.1(4) . . . . ?
B2" C1" B3" B4" 142.9(3) . . . . ?
B5" C1" B3" B4" 36.2(3) . . . . ?
B7" B2" B3" C1" 96.3(3) . . . . ?
Cl12 B2" B3" C1" -111.4(4) . . . . ?
B6" B2" B3" C1" 32.3(3) . . . . ?
B8" B2" B3" C1" 133.1(3) . . . . ?
C1" B2" B3" Cl13 110.2(4) . . . . ?
B7" B2" B3" Cl13 -153.5(3) . . . . ?
Cl12 B2" B3" Cl13 -1.2(5) . . . . ?
B6" B2" B3" Cl13 142.5(3) . . . . ?
B8" B2" B3" Cl13 -116.7(4) . . . . ?
C1" B2" B3" B9" -95.6(3) . . . . ?
B7" B2" B3" B9" 0.6(4) . . . . ?
Cl12 B2" B3" B9" 152.9(3) . . . . ?
B6" B2" B3" B9" -63.4(4) . . . . ?
B8" B2" B3" B9" 37.5(3) . . . . ?
C1" B2" B3" B8" -133.1(3) . . . . ?
B7" B2" B3" B8" -36.8(3) . . . . ?
Cl12 B2" B3" B8" 115.5(4) . . . . ?
B6" B2" B3" B8" -100.8(3) . . . . ?
C1" B2" B3" B4" -32.9(3) . . . . ?
B7" B2" B3" B4" 63.3(4) . . . . ?
Cl12 B2" B3" B4" -144.4(3) . . . . ?
B6" B2" B3" B4" -0.7(4) . . . . ?
B8" B2" B3" B4" 100.2(3) . . . . ?
B6" C1" B4" Cl14 144.5(3) . . . . ?
B3" C1" B4" Cl14 -108.6(4) . . . . ?
B2" C1" B4" Cl14 -145.1(3) . . . . ?
B5" C1" B4" Cl14 108.2(4) . . . . ?
B6" C1" B4" B9" -66.3(4) . . . . ?
B3" C1" B4" B9" 40.5(3) . . . . ?
B2" C1" B4" B9" 4.0(4) . . . . ?
B5" C1" B4" B9" -102.7(3) . . . . ?
B6" C1" B4" B10" -3.9(4) . . . . ?
B3" C1" B4" B10" 102.9(3) . . . . ?
B2" C1" B4" B10" 66.4(4) . . . . ?
B5" C1" B4" B10" -40.3(3) . . . . ?
B6" C1" B4" B3" -106.8(4) . . . . ?
B2" C1" B4" B3" -36.5(3) . . . . ?
B5" C1" B4" B3" -143.1(3) . . . . ?
B6" C1" B4" B5" 36.3(3) . . . . ?
B3" C1" B4" B5" 143.1(3) . . . . ?
B2" C1" B4" B5" 106.7(4) . . . . ?
Cl13 B3" B4" C1" -110.5(4) . . . . ?
B9" B3" B4" C1" 133.1(3) . . . . ?
B8" B3" B4" C1" 96.0(3) . . . . ?
B2" B3" B4" C1" 32.9(3) . . . . ?
C1" B3" B4" Cl14 110.2(4) . . . . ?
Cl13 B3" B4" Cl14 -0.3(5) . . . . ?
B9" B3" B4" Cl14 -116.7(4) . . . . ?
B8" B3" B4" Cl14 -153.7(3) . . . . ?
B2" B3" B4" Cl14 143.1(3) . . . . ?
C1" B3" B4" B9" -133.1(3) . . . . ?
Cl13 B3" B4" B9" 116.4(4) . . . . ?
B8" B3" B4" B9" -37.1(3) . . . . ?
B2" B3" B4" B9" -100.3(3) . . . . ?
C1" B3" B4" B10" -95.1(3) . . . . ?
Cl13 B3" B4" B10" 154.4(3) . . . . ?
B9" B3" B4" B10" 38.0(3) . . . . ?
B8" B3" B4" B10" 0.9(4) . . . . ?
B2" B3" B4" B10" -62.2(4) . . . . ?
C1" B3" B4" B5" -32.4(3) . . . . ?
Cl13 B3" B4" B5" -143.0(3) . . . . ?
B9" B3" B4" B5" 100.7(3) . . . . ?
B8" B3" B4" B5" 63.6(4) . . . . ?
B2" B3" B4" B5" 0.4(4) . . . . ?
B6" C1" B5" Cl15 107.8(4) . . . . ?
B3" C1" B5" Cl15 -145.4(3) . . . . ?
B2" C1" B5" Cl15 144.0(3) . . . . ?
B4" C1" B5" Cl15 -109.0(4) . . . . ?
B6" C1" B5" B10" -102.5(3) . . . . ?
B3" C1" B5" B10" 4.3(5) . . . . ?
B2" C1" B5" B10" -66.2(4) . . . . ?
B4" C1" B5" B10" 40.7(3) . . . . ?
B6" C1" B5" B11" -39.8(3) . . . . ?
B3" C1" B5" B11" 67.0(4) . . . . ?
B2" C1" B5" B11" -3.6(4) . . . . ?
B4" C1" B5" B11" 103.3(3) . . . . ?
B3" C1" B5" B6" 106.8(4) . . . . ?
B2" C1" B5" B6" 36.2(3) . . . . ?
B4" C1" B5" B6" 143.2(3) . . . . ?
B6" C1" B5" B4" -143.2(3) . . . . ?
B3" C1" B5" B4" -36.3(3) . . . . ?
B2" C1" B5" B4" -106.9(4) . . . . ?
Cl14 B4" B5" C1" -110.7(4) . . . . ?
B9" B4" B5" C1" 95.3(4) . . . . ?
B10" B4" B5" C1" 133.1(3) . . . . ?
B3" B4" B5" C1" 32.2(3) . . . . ?
C1" B4" B5" Cl15 111.5(4) . . . . ?
Cl14 B4" B5" Cl15 0.8(5) . . . . ?
B9" B4" B5" Cl15 -153.2(3) . . . . ?
B10" B4" B5" Cl15 -115.4(4) . . . . ?
B3" B4" B5" Cl15 143.7(3) . . . . ?
C1" B4" B5" B10" -133.1(3) . . . . ?
Cl14 B4" B5" B10" 116.2(4) . . . . ?
B9" B4" B5" B10" -37.8(3) . . . . ?
B3" B4" B5" B10" -100.9(4) . . . . ?
C1" B4" B5" B11" -95.1(3) . . . . ?
Cl14 B4" B5" B11" 154.2(3) . . . . ?
B9" B4" B5" B11" 0.3(4) . . . . ?
B10" B4" B5" B11" 38.0(3) . . . . ?
B3" B4" B5" B11" -62.9(4) . . . . ?
C1" B4" B5" B6" -32.2(3) . . . . ?
Cl14 B4" B5" B6" -142.9(3) . . . . ?
B9" B4" B5" B6" 63.2(4) . . . . ?
B10" B4" B5" B6" 100.9(4) . . . . ?
B3" B4" B5" B6" 0.0(4) . . . . ?
B3" C1" B6" Cl16 144.7(3) . . . . ?
B2" C1" B6" Cl16 108.8(4) . . . . ?
B5" C1" B6" Cl16 -108.2(4) . . . . ?
B4" C1" B6" Cl16 -144.5(3) . . . . ?
B3" C1" B6" B11" -66.9(4) . . . . ?
B2" C1" B6" B11" -102.9(3) . . . . ?
B5" C1" B6" B11" 40.2(3) . . . . ?
B4" C1" B6" B11" 3.9(4) . . . . ?
B3" C1" B6" B2" 35.9(3) . . . . ?
B5" C1" B6" B2" 143.0(3) . . . . ?
B4" C1" B6" B2" 106.8(4) . . . . ?
B3" C1" B6" B7" -4.0(4) . . . . ?
B2" C1" B6" B7" -39.9(3) . . . . ?
B5" C1" B6" B7" 103.1(3) . . . . ?
B4" C1" B6" B7" 66.9(4) . . . . ?
B3" C1" B6" B5" -107.1(4) . . . . ?
B2" C1" B6" B5" -143.0(3) . . . . ?
B4" C1" B6" B5" -36.2(3) . . . . ?
B7" B2" B6" C1" -133.7(3) . . . . ?
Cl12 B2" B6" C1" 111.0(4) . . . . ?
B8" B2" B6" C1" -95.7(3) . . . . ?
B3" B2" B6" C1" -32.2(3) . . . . ?
C1" B2" B6" Cl16 -109.2(4) . . . . ?
B7" B2" B6" Cl16 117.1(4) . . . . ?
Cl12 B2" B6" Cl16 1.7(5) . . . . ?
B8" B2" B6" Cl16 155.0(3) . . . . ?
B3" B2" B6" Cl16 -141.5(3) . . . . ?
C1" B2" B6" B11" 96.3(3) . . . . ?
B7" B2" B6" B11" -37.4(3) . . . . ?
Cl12 B2" B6" B11" -152.7(3) . . . . ?
B8" B2" B6" B11" 0.6(4) . . . . ?
B3" B2" B6" B11" 64.1(4) . . . . ?
C1" B2" B6" B7" 133.7(3) . . . . ?
Cl12 B2" B6" B7" -115.3(4) . . . . ?
B8" B2" B6" B7" 37.9(3) . . . . ?
B3" B2" B6" B7" 101.5(3) . . . . ?
C1" B2" B6" B5" 32.9(3) . . . . ?
B7" B2" B6" B5" -100.8(3) . . . . ?
Cl12 B2" B6" B5" 143.9(3) . . . . ?
B8" B2" B6" B5" -62.8(4) . . . . ?
B3" B2" B6" B5" 0.7(4) . . . . ?
Cl15 B5" B6" C1" -111.5(4) . . . . ?
B10" B5" B6" C1" 95.8(3) . . . . ?
B11" B5" B6" C1" 133.8(3) . . . . ?
B4" B5" B6" C1" 32.5(3) . . . . ?
C1" B5" B6" Cl16 109.5(3) . . . . ?
Cl15 B5" B6" Cl16 -2.0(5) . . . . ?
B10" B5" B6" Cl16 -154.8(3) . . . . ?
B11" B5" B6" Cl16 -116.8(4) . . . . ?
B4" B5" B6" Cl16 141.9(3) . . . . ?
C1" B5" B6" B11" -133.8(3) . . . . ?
Cl15 B5" B6" B11" 114.7(4) . . . . ?
B10" B5" B6" B11" -38.0(3) . . . . ?
B4" B5" B6" B11" -101.3(3) . . . . ?
C1" B5" B6" B2" -32.9(3) . . . . ?
Cl15 B5" B6" B2" -144.4(3) . . . . ?
B10" B5" B6" B2" 62.9(4) . . . . ?
B11" B5" B6" B2" 100.8(3) . . . . ?
B4" B5" B6" B2" -0.5(4) . . . . ?
C1" B5" B6" B7" -95.9(3) . . . . ?
Cl15 B5" B6" B7" 152.6(3) . . . . ?
B10" B5" B6" B7" -0.1(4) . . . . ?
B11" B5" B6" B7" 37.9(3) . . . . ?
B4" B5" B6" B7" -63.4(4) . . . . ?
C1" B2" B7" B8" 97.9(3) . . . . ?
Cl12 B2" B7" B8" -113.6(4) . . . . ?
B6" B2" B7" B8" 137.5(3) . . . . ?
B3" B2" B7" B8" 36.9(3) . . . . ?
C1" B2" B7" Cl17 -149.7(3) . . . . ?
Cl12 B2" B7" Cl17 -1.3(5) . . . . ?
B6" B2" B7" Cl17 -110.1(4) . . . . ?
B8" B2" B7" Cl17 112.4(4) . . . . ?
B3" B2" B7" Cl17 149.3(3) . . . . ?
C1" B2" B7" B6" -39.6(3) . . . . ?
Cl12 B2" B7" B6" 108.9(4) . . . . ?
B8" B2" B7" B6" -137.5(3) . . . . ?
B3" B2" B7" B6" -100.6(3) . . . . ?
C1" B2" B7" B12" 60.4(4) . . . . ?
Cl12 B2" B7" B12" -151.2(3) . . . . ?
B6" B2" B7" B12" 99.9(3) . . . . ?
B8" B2" B7" B12" -37.6(3) . . . . ?
B3" B2" B7" B12" -0.7(4) . . . . ?
C1" B2" B7" B11" -2.9(4) . . . . ?
Cl12 B2" B7" B11" 145.5(3) . . . . ?
B6" B2" B7" B11" 36.7(3) . . . . ?
B8" B2" B7" B11" -100.8(3) . . . . ?
B3" B2" B7" B11" -63.9(4) . . . . ?
C1" B6" B7" B2" 39.7(3) . . . . ?
Cl16 B6" B7" B2" -106.4(4) . . . . ?
B11" B6" B7" B2" 138.7(3) . . . . ?
B5" B6" B7" B2" 101.2(3) . . . . ?
C1" B6" B7" B8" 1.5(4) . . . . ?
Cl16 B6" B7" B8" -144.6(3) . . . . ?
B11" B6" B7" B8" 100.5(3) . . . . ?
B2" B6" B7" B8" -38.2(3) . . . . ?
B5" B6" B7" B8" 63.0(4) . . . . ?
C1" B6" B7" Cl17 151.4(3) . . . . ?
Cl16 B6" B7" Cl17 5.4(5) . . . . ?
B11" B6" B7" Cl17 -109.6(4) . . . . ?
B2" B6" B7" Cl17 111.7(4) . . . . ?
B5" B6" B7" Cl17 -147.0(3) . . . . ?
C1" B6" B7" B12" -61.7(4) . . . . ?
Cl16 B6" B7" B12" 152.2(3) . . . . ?
B11" B6" B7" B12" 37.3(3) . . . . ?
B2" B6" B7" B12" -101.4(3) . . . . ?
B5" B6" B7" B12" -0.2(4) . . . . ?
C1" B6" B7" B11" -99.0(3) . . . . ?
Cl16 B6" B7" B11" 115.0(4) . . . . ?
B2" B6" B7" B11" -138.7(3) . . . . ?
B5" B6" B7" B11" -37.4(3) . . . . ?
B2" B7" B8" B12" -138.0(3) . . . . ?
Cl17 B7" B8" B12" 110.8(4) . . . . ?
B6" B7" B8" B12" -99.9(3) . . . . ?
B11" B7" B8" B12" -37.1(3) . . . . ?
B2" B7" B8" Cl18 111.6(4) . . . . ?
Cl17 B7" B8" Cl18 0.4(5) . . . . ?
B6" B7" B8" Cl18 149.7(3) . . . . ?
B12" B7" B8" Cl18 -110.4(4) . . . . ?
B11" B7" B8" Cl18 -147.5(3) . . . . ?
Cl17 B7" B8" B2" -111.3(4) . . . . ?
B6" B7" B8" B2" 38.1(3) . . . . ?
B12" B7" B8" B2" 138.0(3) . . . . ?
B11" B7" B8" B2" 100.9(3) . . . . ?
B2" B7" B8" B9" -100.2(3) . . . . ?
Cl17 B7" B8" B9" 148.5(3) . . . . ?
B6" B7" B8" B9" -62.1(4) . . . . ?
B12" B7" B8" B9" 37.8(3) . . . . ?
B11" B7" B8" B9" 0.6(4) . . . . ?
B2" B7" B8" B3" -36.8(3) . . . . ?
Cl17 B7" B8" B3" -148.1(3) . . . . ?
B6" B7" B8" B3" 1.2(4) . . . . ?
B12" B7" B8" B3" 101.1(3) . . . . ?
B11" B7" B8" B3" 64.0(4) . . . . ?
C1" B2" B8" B7" -99.1(3) . . . . ?
Cl12 B2" B8" B7" 113.8(4) . . . . ?
B6" B2" B8" B7" -38.2(3) . . . . ?
B3" B2" B8" B7" -138.9(3) . . . . ?
C1" B2" B8" B12" -61.4(4) . . . . ?
B7" B2" B8" B12" 37.7(3) . . . . ?
Cl12 B2" B8" B12" 151.5(3) . . . . ?
B6" B2" B8" B12" -0.5(4) . . . . ?
B3" B2" B8" B12" -101.2(3) . . . . ?
C1" B2" B8" Cl18 150.3(3) . . . . ?
B7" B2" B8" Cl18 -110.6(4) . . . . ?
Cl12 B2" B8" Cl18 3.2(5) . . . . ?
B6" B2" B8" Cl18 -148.8(3) . . . . ?
B3" B2" B8" Cl18 110.5(4) . . . . ?
C1" B2" B8" B9" 2.5(4) . . . . ?
B7" B2" B8" B9" 101.6(3) . . . . ?
Cl12 B2" B8" B9" -144.6(3) . . . . ?
B6" B2" B8" B9" 63.4(4) . . . . ?
B3" B2" B8" B9" -37.3(3) . . . . ?
C1" B2" B8" B3" 39.9(3) . . . . ?
B7" B2" B8" B3" 138.9(3) . . . . ?
Cl12 B2" B8" B3" -107.3(4) . . . . ?
B6" B2" B8" B3" 100.8(3) . . . . ?
C1" B3" B8" B7" -3.4(4) . . . . ?
Cl13 B3" B8" B7" 143.9(3) . . . . ?
B9" B3" B8" B7" -101.5(3) . . . . ?
B2" B3" B8" B7" 36.6(3) . . . . ?
B4" B3" B8" B7" -64.8(4) . . . . ?
C1" B3" B8" B12" 60.5(4) . . . . ?
Cl13 B3" B8" B12" -152.1(3) . . . . ?
B9" B3" B8" B12" -37.5(3) . . . . ?
B2" B3" B8" B12" 100.5(3) . . . . ?
B4" B3" B8" B12" -0.8(4) . . . . ?
C1" B3" B8" Cl18 -152.0(3) . . . . ?
Cl13 B3" B8" Cl18 -4.7(5) . . . . ?
B9" B3" B8" Cl18 109.9(4) . . . . ?
B2" B3" B8" Cl18 -112.0(4) . . . . ?
B4" B3" B8" Cl18 146.7(3) . . . . ?
C1" B3" B8" B2" -40.0(3) . . . . ?
Cl13 B3" B8" B2" 107.3(4) . . . . ?
B9" B3" B8" B2" -138.1(3) . . . . ?
B4" B3" B8" B2" -101.4(3) . . . . ?
C1" B3" B8" B9" 98.1(3) . . . . ?
Cl13 B3" B8" B9" -114.6(4) . . . . ?
B2" B3" B8" B9" 138.1(3) . . . . ?
B4" B3" B8" B9" 36.7(3) . . . . ?
C1" B4" B9" Cl19 -149.7(3) . . . . ?
Cl14 B4" B9" Cl19 -2.5(6) . . . . ?
B10" B4" B9" Cl19 112.1(4) . . . . ?
B3" B4" B9" Cl19 -110.2(4) . . . . ?
B5" B4" B9" Cl19 149.4(3) . . . . ?
C1" B4" B9" B3" -39.5(3) . . . . ?
Cl14 B4" B9" B3" 107.7(4) . . . . ?
B10" B4" B9" B3" -137.7(3) . . . . ?
B5" B4" B9" B3" -100.4(4) . . . . ?
C1" B4" B9" B8" -2.1(4) . . . . ?
Cl14 B4" B9" B8" 145.1(3) . . . . ?
B10" B4" B9" B8" -100.3(3) . . . . ?
B3" B4" B9" B8" 37.4(3) . . . . ?
B5" B4" B9" B8" -63.0(4) . . . . ?
C1" B4" B9" B10" 98.2(3) . . . . ?
Cl14 B4" B9" B10" -114.6(4) . . . . ?
B3" B4" B9" B10" 137.7(3) . . . . ?
B5" B4" B9" B10" 37.3(3) . . . . ?
C1" B4" B9" B12" 61.0(4) . . . . ?
Cl14 B4" B9" B12" -151.8(3) . . . . ?
B10" B4" B9" B12" -37.1(3) . . . . ?
B3" B4" B9" B12" 100.5(3) . . . . ?
B5" B4" B9" B12" 0.2(4) . . . . ?
C1" B3" B9" B4" 40.1(3) . . . . ?
Cl13 B3" B9" B4" -106.5(4) . . . . ?
B8" B3" B9" B4" 138.5(3) . . . . ?
B2" B3" B9" B4" 101.2(3) . . . . ?
C1" B3" B9" Cl19 151.0(3) . . . . ?
Cl13 B3" B9" Cl19 4.5(6) . . . . ?
B8" B3" B9" Cl19 -110.6(4) . . . . ?
B2" B3" B9" Cl19 -147.9(3) . . . . ?
B4" B3" B9" Cl19 111.0(4) . . . . ?
C1" B3" B9" B8" -98.4(3) . . . . ?
Cl13 B3" B9" B8" 115.0(4) . . . . ?
B2" B3" B9" B8" -37.3(3) . . . . ?
B4" B3" B9" B8" -138.5(3) . . . . ?
C1" B3" B9" B10" 1.9(4) . . . . ?
Cl13 B3" B9" B10" -144.6(3) . . . . ?
B8" B3" B9" B10" 100.4(3) . . . . ?
B2" B3" B9" B10" 63.0(4) . . . . ?
B4" B3" B9" B10" -38.1(3) . . . . ?
C1" B3" B9" B12" -61.5(4) . . . . ?
Cl13 B3" B9" B12" 152.0(3) . . . . ?
B8" B3" B9" B12" 37.0(3) . . . . ?
B2" B3" B9" B12" -0.4(4) . . . . ?
B4" B3" B9" B12" -101.5(3) . . . . ?
B7" B8" B9" B4" 62.8(4) . . . . ?
B12" B8" B9" B4" 100.6(3) . . . . ?
Cl18 B8" B9" B4" -148.7(3) . . . . ?
B2" B8" B9" B4" -0.3(4) . . . . ?
B3" B8" B9" B4" -37.7(3) . . . . ?
B7" B8" B9" Cl19 -149.5(3) . . . . ?
B12" B8" B9" Cl19 -111.8(4) . . . . ?
Cl18 B8" B9" Cl19 -1.0(5) . . . . ?
B2" B8" B9" Cl19 147.4(3) . . . . ?
B3" B8" B9" Cl19 109.9(4) . . . . ?
B7" B8" B9" B3" 100.6(3) . . . . ?
B12" B8" B9" B3" 138.3(3) . . . . ?
Cl18 B8" B9" B3" -110.9(4) . . . . ?
B2" B8" B9" B3" 37.5(3) . . . . ?
B7" B8" B9" B10" -1.1(4) . . . . ?
B12" B8" B9" B10" 36.7(3) . . . . ?
Cl18 B8" B9" B10" 147.4(3) . . . . ?
B2" B8" B9" B10" -64.2(4) . . . . ?
B3" B8" B9" B10" -101.7(3) . . . . ?
B7" B8" B9" B12" -37.7(3) . . . . ?
Cl18 B8" B9" B12" 110.8(4) . . . . ?
B2" B8" B9" B12" -100.8(3) . . . . ?
B3" B8" B9" B12" -138.3(3) . . . . ?
C1" B5" B10" Cl20 -150.5(3) . . . . ?
Cl15 B5" B10" Cl20 -1.9(6) . . . . ?
B11" B5" B10" Cl20 111.7(4) . . . . ?
B6" B5" B10" Cl20 149.2(3) . . . . ?
B4" B5" B10" Cl20 -110.5(4) . . . . ?
C1" B5" B10" B4" -40.0(3) . . . . ?
Cl15 B5" B10" B4" 108.6(4) . . . . ?
B11" B5" B10" B4" -137.8(3) . . . . ?
B6" B5" B10" B4" -100.3(4) . . . . ?
C1" B5" B10" B12" 60.7(4) . . . . ?
Cl15 B5" B10" B12" -150.7(3) . . . . ?
B11" B5" B10" B12" -37.1(3) . . . . ?
B6" B5" B10" B12" 0.4(4) . . . . ?
B4" B5" B10" B12" 100.7(4) . . . . ?
C1" B5" B10" B9" -2.7(4) . . . . ?
Cl15 B5" B10" B9" 145.9(3) . . . . ?
B11" B5" B10" B9" -100.6(3) . . . . ?
B6" B5" B10" B9" -63.1(4) . . . . ?
B4" B5" B10" B9" 37.2(3) . . . . ?
C1" B5" B10" B11" 97.9(3) . . . . ?
Cl15 B5" B10" B11" -113.5(4) . . . . ?
B6" B5" B10" B11" 37.5(3) . . . . ?
B4" B5" B10" B11" 137.8(3) . . . . ?
C1" B4" B10" Cl20 152.0(3) . . . . ?
Cl14 B4" B10" Cl20 5.3(5) . . . . ?
B9" B4" B10" Cl20 -110.0(4) . . . . ?
B3" B4" B10" Cl20 -147.7(3) . . . . ?
B5" B4" B10" Cl20 112.1(4) . . . . ?
C1" B4" B10" B5" 39.8(3) . . . . ?
Cl14 B4" B10" B5" -106.8(4) . . . . ?
B9" B4" B10" B5" 137.9(3) . . . . ?
B3" B4" B10" B5" 100.1(3) . . . . ?
C1" B4" B10" B12" -61.0(4) . . . . ?
Cl14 B4" B10" B12" 152.3(3) . . . . ?
B9" B4" B10" B12" 37.1(3) . . . . ?
B3" B4" B10" B12" -0.7(4) . . . . ?
B5" B4" B10" B12" -100.8(3) . . . . ?
C1" B4" B10" B9" -98.0(3) . . . . ?
Cl14 B4" B10" B9" 115.3(4) . . . . ?
B3" B4" B10" B9" -37.8(3) . . . . ?
B5" B4" B10" B9" -137.9(3) . . . . ?
C1" B4" B10" B11" 2.2(4) . . . . ?
Cl14 B4" B10" B11" -144.5(3) . . . . ?
B9" B4" B10" B11" 100.3(3) . . . . ?
B3" B4" B10" B11" 62.5(4) . . . . ?
B5" B4" B10" B11" -37.6(3) . . . . ?
B4" B9" B10" Cl20 110.4(4) . . . . ?
Cl19 B9" B10" Cl20 0.3(5) . . . . ?
B3" B9" B10" Cl20 148.7(3) . . . . ?
B8" B9" B10" Cl20 -147.6(3) . . . . ?
B12" B9" B10" Cl20 -111.1(4) . . . . ?
B4" B9" B10" B5" -37.9(3) . . . . ?
Cl19 B9" B10" B5" -147.9(3) . . . . ?
B3" B9" B10" B5" 0.5(4) . . . . ?
B8" B9" B10" B5" 64.2(4) . . . . ?
B12" B9" B10" B5" 100.7(3) . . . . ?
Cl19 B9" B10" B4" -110.0(4) . . . . ?
B3" B9" B10" B4" 38.4(3) . . . . ?
B8" B9" B10" B4" 102.0(3) . . . . ?
B12" B9" B10" B4" 138.5(3) . . . . ?
B4" B9" B10" B12" -138.5(3) . . . . ?
Cl19 B9" B10" B12" 111.5(4) . . . . ?
B3" B9" B10" B12" -100.1(3) . . . . ?
B8" B9" B10" B12" -36.5(3) . . . . ?
B4" B9" B10" B11" -101.0(3) . . . . ?
Cl19 B9" B10" B11" 149.0(3) . . . . ?
B3" B9" B10" B11" -62.6(4) . . . . ?
B8" B9" B10" B11" 1.1(4) . . . . ?
B12" B9" B10" B11" 37.6(3) . . . . ?
C1" B6" B11" B5" -39.7(3) . . . . ?
Cl16 B6" B11" B5" 106.2(4) . . . . ?
B2" B6" B11" B5" -101.3(3) . . . . ?
B7" B6" B11" B5" -138.1(3) . . . . ?
C1" B6" B11" Cl21 -150.7(3) . . . . ?
Cl16 B6" B11" Cl21 -4.8(5) . . . . ?
B2" B6" B11" Cl21 147.7(3) . . . . ?
B7" B6" B11" Cl21 110.9(4) . . . . ?
B5" B6" B11" Cl21 -111.0(4) . . . . ?
C1" B6" B11" B12" 61.1(4) . . . . ?
Cl16 B6" B11" B12" -153.0(3) . . . . ?
B2" B6" B11" B12" -0.5(4) . . . . ?
B7" B6" B11" B12" -37.3(3) . . . . ?
B5" B6" B11" B12" 100.8(3) . . . . ?
C1" B6" B11" B10" -2.2(4) . . . . ?
Cl16 B6" B11" B10" 143.8(3) . . . . ?
B2" B6" B11" B10" -63.7(4) . . . . ?
B7" B6" B11" B10" -100.5(3) . . . . ?
B5" B6" B11" B10" 37.6(3) . . . . ?
C1" B6" B11" B7" 98.3(3) . . . . ?
Cl16 B6" B11" B7" -115.7(4) . . . . ?
B2" B6" B11" B7" 36.8(3) . . . . ?
B5" B6" B11" B7" 138.1(3) . . . . ?
C1" B5" B11" B6" 39.0(3) . . . . ?
Cl15 B5" B11" B6" -107.7(4) . . . . ?
B10" B5" B11" B6" 137.8(3) . . . . ?
B4" B5" B11" B6" 100.0(3) . . . . ?
C1" B5" B11" Cl21 148.9(3) . . . . ?
Cl15 B5" B11" Cl21 2.1(5) . . . . ?
B10" B5" B11" Cl21 -112.3(4) . . . . ?
B6" B5" B11" Cl21 109.9(4) . . . . ?
B4" B5" B11" Cl21 -150.1(3) . . . . ?
C1" B5" B11" B12" -61.6(4) . . . . ?
Cl15 B5" B11" B12" 151.7(3) . . . . ?
B10" B5" B11" B12" 37.2(3) . . . . ?
B6" B5" B11" B12" -100.6(3) . . . . ?
B4" B5" B11" B12" -0.6(4) . . . . ?
C1" B5" B11" B10" -98.8(3) . . . . ?
Cl15 B5" B11" B10" 114.5(4) . . . . ?
B6" B5" B11" B10" -137.8(3) . . . . ?
B4" B5" B11" B10" -37.7(3) . . . . ?
C1" B5" B11" B7" 1.5(4) . . . . ?
Cl15 B5" B11" B7" -145.2(3) . . . . ?
B10" B5" B11" B7" 100.3(3) . . . . ?
B6" B5" B11" B7" -37.5(3) . . . . ?
B4" B5" B11" B7" 62.5(4) . . . . ?
Cl20 B10" B11" B6" -149.3(3) . . . . ?
B5" B10" B11" B6" -38.0(3) . . . . ?
B4" B10" B11" B6" 0.0(4) . . . . ?
B12" B10" B11" B6" 100.2(3) . . . . ?
B9" B10" B11" B6" 62.6(4) . . . . ?
Cl20 B10" B11" B5" -111.3(4) . . . . ?
B4" B10" B11" B5" 38.0(3) . . . . ?
B12" B10" B11" B5" 138.3(3) . . . . ?
B9" B10" B11" B5" 100.6(3) . . . . ?
Cl20 B10" B11" Cl21 -1.7(5) . . . . ?
B5" B10" B11" Cl21 109.6(4) . . . . ?
B4" B10" B11" Cl21 147.6(3) . . . . ?
B12" B10" B11" Cl21 -112.1(4) . . . . ?
B9" B10" B11" Cl21 -149.8(3) . . . . ?
Cl20 B10" B11" B12" 110.4(4) . . . . ?
B5" B10" B11" B12" -138.3(3) . . . . ?
B4" B10" B11" B12" -100.3(3) . . . . ?
B9" B10" B11" B12" -37.7(3) . . . . ?
Cl20 B10" B11" B7" 147.4(3) . . . . ?
B5" B10" B11" B7" -101.3(3) . . . . ?
B4" B10" B11" B7" -63.3(4) . . . . ?
B12" B10" B11" B7" 37.0(3) . . . . ?
B9" B10" B11" B7" -0.7(4) . . . . ?
B2" B7" B11" B6" -37.0(3) . . . . ?
B8" B7" B11" B6" -100.9(3) . . . . ?
Cl17 B7" B11" B6" 110.4(3) . . . . ?
B12" B7" B11" B6" -138.0(3) . . . . ?
B2" B7" B11" B5" 0.9(4) . . . . ?
B8" B7" B11" B5" -63.0(4) . . . . ?
Cl17 B7" B11" B5" 148.3(3) . . . . ?
B6" B7" B11" B5" 37.9(3) . . . . ?
B12" B7" B11" B5" -100.2(3) . . . . ?
B2" B7" B11" Cl21 -146.4(3) . . . . ?
B8" B7" B11" Cl21 149.7(3) . . . . ?
Cl17 B7" B11" Cl21 1.0(5) . . . . ?
B6" B7" B11" Cl21 -109.4(4) . . . . ?
B12" B7" B11" Cl21 112.6(4) . . . . ?
B2" B7" B11" B12" 101.0(3) . . . . ?
B8" B7" B11" B12" 37.1(3) . . . . ?
Cl17 B7" B11" B12" -111.6(3) . . . . ?
B6" B7" B11" B12" 138.0(3) . . . . ?
B2" B7" B11" B10" 63.9(4) . . . . ?
B8" B7" B11" B10" 0.0(4) . . . . ?
Cl17 B7" B11" B10" -148.7(3) . . . . ?
B6" B7" B11" B10" 100.9(3) . . . . ?
B12" B7" B11" B10" -37.1(3) . . . . ?
B7" B8" B12" Cl22 -112.6(4) . . . . ?
Cl18 B8" B12" Cl22 -1.2(5) . . . . ?
B2" B8" B12" Cl22 -150.0(3) . . . . ?
B9" B8" B12" Cl22 109.2(4) . . . . ?
B3" B8" B12" Cl22 146.4(3) . . . . ?
Cl18 B8" B12" B7" 111.4(4) . . . . ?
B2" B8" B12" B7" -37.3(3) . . . . ?
B9" B8" B12" B7" -138.2(3) . . . . ?
B3" B8" B12" B7" -100.9(3) . . . . ?
B7" B8" B12" B11" 37.5(3) . . . . ?
Cl18 B8" B12" B11" 149.0(3) . . . . ?
B2" B8" B12" B11" 0.2(4) . . . . ?
B9" B8" B12" B11" -100.7(3) . . . . ?
B3" B8" B12" B11" -63.4(4) . . . . ?
B7" B8" B12" B10" 101.3(3) . . . . ?
Cl18 B8" B12" B10" -147.2(3) . . . . ?
B2" B8" B12" B10" 64.0(4) . . . . ?
B9" B8" B12" B10" -36.8(3) . . . . ?
B3" B8" B12" B10" 0.4(4) . . . . ?
B7" B8" B12" B9" 138.2(3) . . . . ?
Cl18 B8" B12" B9" -110.4(4) . . . . ?
B2" B8" B12" B9" 100.8(3) . . . . ?
B3" B8" B12" B9" 37.2(3) . . . . ?
B2" B7" B12" B8" 37.8(3) . . . . ?
Cl17 B7" B12" B8" -112.2(4) . . . . ?
B6" B7" B12" B8" 101.3(3) . . . . ?
B11" B7" B12" B8" 138.4(3) . . . . ?
B2" B7" B12" Cl22 147.6(3) . . . . ?
B8" B7" B12" Cl22 109.8(4) . . . . ?
Cl17 B7" B12" Cl22 -2.4(5) . . . . ?
B6" B7" B12" Cl22 -148.9(3) . . . . ?
B11" B7" B12" Cl22 -111.8(4) . . . . ?
B2" B7" B12" B11" -100.6(3) . . . . ?
B8" B7" B12" B11" -138.4(3) . . . . ?
Cl17 B7" B12" B11" 109.4(4) . . . . ?
B6" B7" B12" B11" -37.1(3) . . . . ?
B2" B7" B12" B10" -63.1(4) . . . . ?
B8" B7" B12" B10" -100.9(3) . . . . ?
Cl17 B7" B12" B10" 146.9(3) . . . . ?
B6" B7" B12" B10" 0.4(4) . . . . ?
B11" B7" B12" B10" 37.5(3) . . . . ?
B2" B7" B12" B9" 0.5(4) . . . . ?
B8" B7" B12" B9" -37.4(3) . . . . ?
Cl17 B7" B12" B9" -149.5(3) . . . . ?
B6" B7" B12" B9" 63.9(4) . . . . ?
B11" B7" B12" B9" 101.0(3) . . . . ?
B6" B11" B12" B8" 0.2(4) . . . . ?
B5" B11" B12" B8" 64.2(4) . . . . ?
Cl21 B11" B12" B8" -147.0(3) . . . . ?
B10" B11" B12" B8" 101.2(3) . . . . ?
B7" B11" B12" B8" -37.2(3) . . . . ?
B6" B11" B12" Cl22 149.9(3) . . . . ?
B5" B11" B12" Cl22 -146.1(3) . . . . ?
Cl21 B11" B12" Cl22 2.7(5) . . . . ?
B10" B11" B12" Cl22 -109.1(4) . . . . ?
B7" B11" B12" Cl22 112.5(4) . . . . ?
B6" B11" B12" B7" 37.3(3) . . . . ?
B5" B11" B12" B7" 101.4(3) . . . . ?
Cl21 B11" B12" B7" -109.8(4) . . . . ?
B10" B11" B12" B7" 138.4(3) . . . . ?
B6" B11" B12" B10" -101.1(3) . . . . ?
B5" B11" B12" B10" -37.0(3) . . . . ?
Cl21 B11" B12" B10" 111.8(4) . . . . ?
B7" B11" B12" B10" -138.4(3) . . . . ?
B6" B11" B12" B9" -63.4(4) . . . . ?
B5" B11" B12" B9" 0.7(4) . . . . ?
Cl21 B11" B12" B9" 149.5(3) . . . . ?
B10" B11" B12" B9" 37.7(3) . . . . ?
B7" B11" B12" B9" -100.7(3) . . . . ?
Cl20 B10" B12" B8" 147.1(3) . . . . ?
B5" B10" B12" B8" -63.8(4) . . . . ?
B4" B10" B12" B8" 0.2(4) . . . . ?
B9" B10" B12" B8" 36.9(3) . . . . ?
B11" B10" B12" B8" -100.9(3) . . . . ?
Cl20 B10" B12" Cl22 0.7(5) . . . . ?
B5" B10" B12" Cl22 149.8(3) . . . . ?
B4" B10" B12" Cl22 -146.2(3) . . . . ?
B9" B10" B12" Cl22 -109.5(3) . . . . ?
B11" B10" B12" Cl22 112.7(4) . . . . ?
Cl20 B10" B12" B7" -149.6(3) . . . . ?
B5" B10" B12" B7" -0.5(4) . . . . ?
B4" B10" B12" B7" 63.5(4) . . . . ?
B9" B10" B12" B7" 100.2(3) . . . . ?
B11" B10" B12" B7" -37.6(3) . . . . ?
Cl20 B10" B12" B11" -112.0(4) . . . . ?
B5" B10" B12" B11" 37.1(3) . . . . ?
B4" B10" B12" B11" 101.1(3) . . . . ?
B9" B10" B12" B11" 137.8(3) . . . . ?
Cl20 B10" B12" B9" 110.2(4) . . . . ?
B5" B10" B12" B9" -100.7(3) . . . . ?
B4" B10" B12" B9" -36.7(3) . . . . ?
B11" B10" B12" B9" -137.8(3) . . . . ?
B4" B9" B12" B8" -101.6(3) . . . . ?
Cl19 B9" B12" B8" 109.6(4) . . . . ?
B3" B9" B12" B8" -37.3(3) . . . . ?
B10" B9" B12" B8" -138.9(3) . . . . ?
B4" B9" B12" Cl22 147.3(3) . . . . ?
Cl19 B9" B12" Cl22 -1.5(5) . . . . ?
B3" B9" B12" Cl22 -148.3(3) . . . . ?
B8" B9" B12" Cl22 -111.1(4) . . . . ?
B10" B9" B12" Cl22 110.0(4) . . . . ?
B4" B9" B12" B7" -64.5(4) . . . . ?
Cl19 B9" B12" B7" 146.8(3) . . . . ?
B3" B9" B12" B7" -0.1(4) . . . . ?
B8" B9" B12" B7" 37.2(3) . . . . ?
B10" B9" B12" B7" -101.7(3) . . . . ?
B4" B9" B12" B11" -0.5(4) . . . . ?
Cl19 B9" B12" B11" -149.3(3) . . . . ?
B3" B9" B12" B11" 63.9(4) . . . . ?
B8" B9" B12" B11" 101.1(3) . . . . ?
B10" B9" B12" B11" -37.8(3) . . . . ?
B4" B9" B12" B10" 37.3(3) . . . . ?
Cl19 B9" B12" B10" -111.5(4) . . . . ?
B3" B9" B12" B10" 101.7(3) . . . . ?
B8" B9" B12" B10" 138.9(3) . . . . ?
C6T C1T C2T C3T 0.1(6) . . . . ?
C7T C1T C2T C3T -178.1(4) . . . . ?
C1T C2T C3T C4T -0.4(7) . . . . ?
C2T C3T C4T C5T 0.3(7) . . . . ?
C3T C4T C5T C6T 0.1(7) . . . . ?
C4T C5T C6T C1T -0.4(7) . . . . ?
C2T C1T C6T C5T 0.3(6) . . . . ?
C7T C1T C6T C5T 178.5(4) . . . . ?
C13T C8T C9T C10T -1.6(7) . . . . ?
C14T C8T C9T C10T 175.5(5) . . . . ?
C8T C9T C10T C11T 1.3(7) . . . . ?
C9T C10T C11T C12T -0.5(8) . . . . ?
C10T C11T C12T C13T 0.2(8) . . . . ?
C9T C8T C13T C12T 1.4(7) . . . . ?
C14T C8T C13T C12T -175.7(5) . . . . ?
C11T C12T C13T C8T -0.7(8) . . . . ?
C20T C15T C16T C17T -0.5(7) . . . . ?
C21T C15T C16T C17T -179.9(4) . . . . ?
C15T C16T C17T C18T 1.1(7) . . . . ?
C16T C17T C18T C19T -1.4(7) . . . . ?
C17T C18T C19T C20T 1.0(7) . . . . ?
C18T C19T C20T C15T -0.4(7) . . . . ?
C16T C15T C20T C19T 0.1(7) . . . . ?
C21T C15T C20T C19T 179.6(4) . . . . ?
